data_1572636
loop_
_publ_author_name
'Stawski, Wojciech'
'Anderson, Harry L.'

_publ_section_title
;
 Polymorphism and flexibility of six-porphyrin nanorings in the solid
 state.
;
_journal_issue 41
_journal_name_full 'Chemical science'
_journal_page_first 16938
_journal_page_last 16946
_journal_paper_doi 10.1039/d4sc05255b
_journal_volume 15
_journal_year 2024
_chemical_formula_moiety '0.5(C312 H312 N24), 4(C6 H4 Cl2), C60'
_chemical_formula_sum 'C240 H172 Cl8 N12'
_chemical_formula_weight 3507.49
_space_group_crystal_system monoclinic
_space_group_IT_number 12
_space_group_name_Hall '-I 2y'
_space_group_name_H-M_alt 'I 1 2/m 1'
_atom_sites_solution_hydrogens geom
_atom_sites_solution_primary dual
_audit_creation_date 2024-05-16
_audit_creation_method
;
Olex2 1.5
(compiled 2024.02.16 svn.r378c4104 for OlexSys, GUI svn.r6928)
;
_audit_update_record
;
2024-07-31 deposited with the CCDC.	2024-09-18 downloaded from the CCDC.
;
_cell_angle_alpha 90
_cell_angle_beta 106.7920(10)
_cell_angle_gamma 90
_cell_formula_units_Z 4
_cell_length_a 20.1388(3)
_cell_length_b 53.4956(7)
_cell_length_c 31.8306(4)
_cell_measurement_reflns_used 50149
_cell_measurement_temperature 100.01(10)
_cell_measurement_theta_max 42.2280
_cell_measurement_theta_min 3.9440
_cell_volume 32830.1(8)
_computing_cell_refinement 'CrysAlisPro 1.171.41.122a (Rigaku OD, 2021)'
_computing_data_collection 'CrysAlisPro 1.171.41.122a (Rigaku OD, 2021)'
_computing_data_reduction 'CrysAlisPro 1.171.41.122a (Rigaku OD, 2021)'
_computing_molecular_graphics 'Olex2 1.5 (Dolomanov et al., 2009)'
_computing_publication_material 'Olex2 1.5 (Dolomanov et al., 2009)'
_computing_structure_refinement 'SHELXL 2018/3 (Sheldrick, 2015)'
_computing_structure_solution 'SHELXT 2018/2 (Sheldrick, 2018)'
_diffrn_ambient_environment N~2~
_diffrn_ambient_temperature 100.01(10)
_diffrn_detector 'CCD plate'
_diffrn_detector_area_resol_mean 10.5035
_diffrn_detector_type Atlas
_diffrn_measured_fraction_theta_full 0.992
_diffrn_measured_fraction_theta_max 0.992
_diffrn_measurement_details
;
List of Runs (angles in degrees, time in seconds):

  # Type    Start    End  Width  t~exp~   \w     \q     \k     \f   Frames
#--------------------------------------------------------------------------
  1  \w     10.00  37.00   1.00   10.00    --   42.80 -37.00 -60.00   27
  2  \w     72.00 100.00   1.00   10.00    --   42.80 178.00 -60.00   28
  3  \w     40.00  67.00   1.00   10.00    --   42.80 -69.00  57.54   27
  4  \w    -23.00  15.00   1.00   10.00    --   42.80 -69.00  57.54   38
  5  \w     31.00  74.00   1.00   10.00    --   42.80 -99.00  30.00   43
  6  \w     30.00  71.00   1.00   10.00    --   42.80  37.00 -90.00   41
  7  \w     58.00 112.00   1.00   10.00    --   42.80  57.00 -90.00   54
  8  \w     59.00 117.00   1.00   10.00    --   42.80-178.00-120.00   58
  9  \w     -2.00  25.00   1.00   10.00    --   42.80 -77.00 -90.00   27
 10  \w     30.00  68.00   1.00   10.00    --   42.80 -57.00  30.00   38
 11  \w    -21.00   6.00   1.00   10.00    --   42.80 -19.00-120.00   27
 12  \w     21.00  46.00   1.00   10.00    --   42.80 -19.00-120.00   25
 13  \w     12.00  48.00   1.00   10.00    --   42.80 -19.00  60.00   36
 14  \w    -29.00  -1.00   1.00   10.00    --   42.80 -37.00 150.00   28
 15  \w     15.00  41.00   1.00   10.00    --   42.80 -37.00 150.00   26
 16  \w     13.00  65.00   1.00   10.00    --   42.80 -77.00 -60.00   52
 17  \w     25.00  64.00   1.00   10.00    --   42.80 -99.00-150.00   39
 18  \w     32.00  83.00   1.00   10.00    --   42.80 -99.00   0.00   51
 19  \w    -16.00  47.00   1.00   10.00    --   42.80 -77.00 120.00   63
 20  \w    -16.00   9.00   1.00   10.00    --   42.80 -77.00-120.00   25
 21  \w     49.00  74.00   1.00   10.00    --   42.80 -77.00-120.00   25
 22  \w     21.00  50.00   1.00   10.00    --   42.80  37.00-120.00   29
 23  \w     72.00 110.00   1.00   10.00    --   42.80  37.00-120.00   38
 24  \w     62.00 111.00   1.00   10.00    --   42.80  37.00  90.00   49
 25  \w    -22.00  47.00   1.00   10.00    --   42.80 -57.00   0.00   69
 26  \w     76.00 101.00   1.00   10.00    --   42.80 178.00 120.00   25
 27  \w   -112.00 -64.00   1.00   10.00    --  -43.42 178.00-180.00   48
 28  \w      9.00  34.00   1.00   10.00    --  -43.42  19.00 -30.00   25
 29  \w    -25.00   2.00   1.00   10.00    --   42.80 -57.00-120.00   27
 30  \w     64.00  91.00   1.00   10.00    --   42.80  37.00 150.00   27
 31  \w     52.00  79.00   1.00   10.00    --   42.80 -99.00 120.00   27
 32  \w     17.00  44.00   1.00   10.00    --   42.80 -52.00   2.45   27
 33  \w     56.00  82.00   1.00   10.00    --   42.80 -99.00-180.00   26
 34  \w     29.00  56.00   1.00   10.00    --   42.80 -53.00-111.94   27
 35  \w     69.00  96.00   1.00   10.00    --   42.80  19.00   0.00   27
 36  \w     14.00  56.00   1.00   10.00    --   42.80 -37.00  30.00   42
 37  \w     40.00  67.00   1.00   10.00    --   42.80 -53.00 150.79   27
 38  \w     28.00  58.00   1.00   10.00    --   42.80  57.00  60.00   30
 39  \w    -26.00   1.00   1.00   10.00    --   42.80 -57.00 120.00   27
 40  \w      9.00  62.00   1.00   10.00    --   42.80 -99.00-120.00   53
 41  \w     47.00  74.00   1.00   10.00    --   42.80 -99.00  60.00   27
 42  \w    -23.00   2.00   1.00   10.00    --   42.80 -19.00 -60.00   25
 43  \w     61.00 108.00   1.00   10.00    --   42.80-178.00  60.00   47
 44  \w     -6.00  21.00   1.00   10.00    --   42.80 -53.00 150.79   27
 45  \w     45.00  72.00   1.00   10.00    --   42.80  57.00  90.00   27
 46  \w     13.00  40.00   1.00   10.00    --   42.80 -99.00 120.00   27
 47  \w    -11.00  16.00   1.00   10.00    --   42.80 -57.00-150.00   27
 48  \w     18.00  46.00   1.00   10.00    --   42.80 -19.00 150.00   28
 49  \w     26.00  66.00   1.00   10.00    --   42.80 -57.00-150.00   40
 50  \w     72.00 112.00   1.00   10.00    --   42.80  37.00-180.00   40
 51  \w     82.00 116.00   1.00   10.00    --   42.80  19.00-180.00   34
 52  \w     96.00 121.00   1.00   10.00    --   42.80  19.00  30.00   25
 53  \w     71.00  98.00   1.00   10.00    --   42.80 178.00-180.00   27
 54  \w     83.00 108.00   1.00   10.00    --   42.80 178.00-150.00   25
 55  \w     82.00 111.00   1.00   10.00    --   42.80  57.00 -60.00   29
 56  \w     15.00  40.00   1.00   10.00    --   42.80 -19.00-180.00   25
 57  \w    -29.00  -2.00   1.00   10.00    --   42.80 -19.00 -90.00   27
 58  \w     13.00  39.00   1.00   10.00    --   42.80 -19.00   0.00   26
 59  \w      2.00  27.00   1.00   10.00    --   42.80 -37.00   0.00   25
 60  \w     39.00  73.00   1.00   10.00    --   42.80 -77.00 -30.00   34
 61  \w     -1.00  25.00   1.00   10.00    --   42.80 -77.00   0.00   26
 62  \w     35.00  82.00   1.00   10.00    --   42.80 -99.00 -90.00   47
 63  \w     66.00  93.00   1.00   10.00    --   42.80  37.00 -60.00   27
 64  \w    -33.00  -8.00   1.00   10.00    --  -43.42  57.00 -90.00   25
 65  \w    -97.00 -72.00   1.00   10.00    --  -43.42 -19.00 -90.00   25
 66  \w    -23.00   2.00   1.00   10.00    --  -43.42  77.00   0.00   25
 67  \w    -69.00 -42.00   1.00   10.00    --  -43.42 -48.00  91.64   27
 68  \w      0.00  25.00   1.00   10.00    --  -43.42  57.00-150.00   25
 69  \w    -39.00 -14.00   1.00   10.00    --  -43.42 -69.00 143.98   25
 70  \w   -100.00 -65.00   1.00   10.00    --  -43.42 -69.00 143.98   35
 71  \w     10.00  35.00   1.00   10.00    --   42.80  82.00-129.70   25
 72  \w     88.00 113.00   1.00   10.00    --   42.80  63.00-113.16   25
 73  \w     12.00  41.00   1.00   10.00    --   42.80  76.00  92.16   29
 74  \w     16.00  70.00   1.00   10.00    --   42.80  63.00-113.16   54
 75  \w     15.00  42.00   1.00   10.00    --   42.80  82.00   6.63   27
 76  \w     12.00  41.00   1.00   10.00    --   42.80  81.00 111.11   29
 77  \w     20.00  55.00   1.00   10.00    --   42.80  51.00 142.30   35
 78  \w     75.00 102.00   1.00   10.00    --   42.80  51.00 142.30   27
 79  \w     11.00  40.00   1.00   10.00    --   42.80  78.00 -67.91   29
 80  \w     67.00 102.00   1.00   10.00    --   42.80  37.00 120.00   35
 81  \w     13.00  39.00   1.00   10.00    --   42.80  80.00 -40.60   26
 82  \w     22.00  59.00   1.00   10.00    --   42.80  37.00   0.00   37
 83  \w     81.00 116.00   1.00   10.00    --   42.80  37.00   0.00   35
 84  \w     12.00  37.00   1.00   10.00    --   42.80  76.00 169.02   25
 85  \w     16.00  61.00   1.00   10.00    --   42.80  57.00  30.00   45
 86  \w     83.00 110.00   1.00   10.00    --   42.80  57.00  30.00   27
 87  \w     15.00  55.00   1.00   10.00    --   42.80  68.00-175.38   40
 88  \w     59.00  89.00   1.00   10.00    --   42.80  68.00-175.38   30
 89  \w     20.00  47.00   1.00   10.00    --   42.80  37.00 120.00   27
 90  \w    -43.00 -13.00   1.00   10.00    --  -43.42  57.00-150.00   30
;
_diffrn_measurement_device 'four-circle diffractometer'
_diffrn_measurement_device_type 'SuperNova, Dual, Cu at home/near, Atlas'
_diffrn_measurement_method '\w scans'
_diffrn_orient_matrix_type 'CrysAlisPro convention (1999,Acta A55,543-557)'
_diffrn_orient_matrix_UB_11 0.0405770000
_diffrn_orient_matrix_UB_12 -0.0001839000
_diffrn_orient_matrix_UB_13 0.0491064000
_diffrn_orient_matrix_UB_21 0.0207129000
_diffrn_orient_matrix_UB_22 -0.0274320000
_diffrn_orient_matrix_UB_23 -0.0039568000
_diffrn_orient_matrix_UB_31 0.0656313000
_diffrn_orient_matrix_UB_32 0.0087753000
_diffrn_orient_matrix_UB_33 -0.0113362000
_diffrn_radiation_monochromator mirror
_diffrn_radiation_probe x-ray
_diffrn_radiation_type 'Cu K\a'
_diffrn_radiation_wavelength 1.54184
_diffrn_reflns_av_R_equivalents 0.0573
_diffrn_reflns_av_unetI/netI 0.0190
_diffrn_reflns_Laue_measured_fraction_full 0.992
_diffrn_reflns_Laue_measured_fraction_max 0.992
_diffrn_reflns_limit_h_max 17
_diffrn_reflns_limit_h_min -17
_diffrn_reflns_limit_k_max 47
_diffrn_reflns_limit_k_min -47
_diffrn_reflns_limit_l_max 28
_diffrn_reflns_limit_l_min -28
_diffrn_reflns_number 234517
_diffrn_reflns_point_group_measured_fraction_full 0.992
_diffrn_reflns_point_group_measured_fraction_max 0.992
_diffrn_reflns_theta_full 43.132
_diffrn_reflns_theta_max 43.132
_diffrn_reflns_theta_min 3.997
_diffrn_source 'micro-focus sealed X-ray tube'
_diffrn_source_type 'SuperNova (Cu) X-ray Source'
_exptl_absorpt_coefficient_mu 0.898
_exptl_absorpt_correction_T_max 1.00000
_exptl_absorpt_correction_T_min 0.79912
_exptl_absorpt_correction_type multi-scan
_exptl_absorpt_process_details
;
CrysAlisPro 1.171.41.122a (Rigaku Oxford Diffraction, 2021)
Empirical absorption correction using spherical harmonics,
implemented in SCALE3 ABSPACK scaling algorithm.
;
_exptl_crystal_colour 'dark green'
_exptl_crystal_colour_modifier dark
_exptl_crystal_colour_primary green
_exptl_crystal_density_diffrn 0.710
_exptl_crystal_description block
_exptl_crystal_F_000 7328
_exptl_crystal_preparation 'As described in the main text.'
_exptl_crystal_recrystallization_method
;
Vapor diffusion of methanol into mixture 
of nanoring and fullerene C60 in ortho-dichlorobenzene.
;
_exptl_crystal_size_max 0.24
_exptl_crystal_size_mid 0.14
_exptl_crystal_size_min 0.12
_refine_diff_density_max 0.584
_refine_diff_density_min -0.517
_refine_diff_density_rms 0.093
_refine_ls_extinction_method none
_refine_ls_goodness_of_fit_ref 1.016
_refine_ls_hydrogen_treatment constr
_refine_ls_matrix_type full
_refine_ls_number_parameters 1171
_refine_ls_number_reflns 12095
_refine_ls_number_restraints 4278
_refine_ls_restrained_S_all 0.956
_refine_ls_R_factor_all 0.1626
_refine_ls_R_factor_gt 0.1395
_refine_ls_shift/su_max 0.000
_refine_ls_shift/su_mean 0.000
_refine_ls_structure_factor_coef Fsqd
_refine_ls_weighting_details 'w=1/[\s^2^(Fo^2^)+(0.3668P)^2^+51.9400P] where P=(Fo^2^+2Fc^2^)/3'
_refine_ls_weighting_scheme calc
_refine_ls_wR_factor_gt 0.4051
_refine_ls_wR_factor_ref 0.4512
_reflns_Friedel_coverage 0.000
_reflns_number_gt 8277
_reflns_number_total 12095
_reflns_threshold_expression 'I > 2\s(I)'
_cod_data_source_file d4sc05255b2.cif
_cod_data_source_block P6-C60
_cod_depositor_comments 'Adding full bibliography for 1572633--1572636.cif.'
_cod_database_code 1572636
_shelx_space_group_comment
;
The symmetry employed for this shelxl refinement is uniquely defined
by the following loop, which should always be used as a source of
symmetry information in preference to the above space-group names.
They are only intended as comments.
;
_shelx_estimated_absorpt_t_max 0.900
_shelx_estimated_absorpt_t_min 0.813
_smtbx_masks_void_probe_radius 1.2
_smtbx_masks_void_truncation_radius 1.2
_ins_header
;
TITL 108wps22_WS in I2/m 
REM I2/m (#12 in standard setting)
CELL 1.54184  20.138776  53.495625  31.830614  90.0000 106.7922  90.0000
ZERR    4.00   0.000283   0.000667   0.000427   0.0000   0.0014   0.0000
LATT  2
SYMM -x, y,-z 
SFAC C H N Cl
UNIT 2400.00 1272.00 96.00 32.00
REM  CrysAlisPro recorded range (K): Min=100.0; max=100.0; aver:100.0
TEMP -173
TREF
HKLF 4
END
;
_olex2_submission_special_instructions 'No special instructions were received'
_oxdiff_exptl_absorpt_empirical_details
;
Empirical correction (ABSPACK) includes:
- Absorption correction using spherical harmonics
- Frame scaling
;
_oxdiff_exptl_absorpt_empirical_full_max 1.163
_oxdiff_exptl_absorpt_empirical_full_min 0.881

loop_
_space_group_symop_operation_xyz
'x, y, z'
'-x, y, -z'
'x+1/2, y+1/2, z+1/2'
'-x+1/2, y+1/2, -z+1/2'
'-x, -y, -z'
'x, -y, z'
'-x+1/2, -y+1/2, -z+1/2'
'x+1/2, -y+1/2, z+1/2'

loop_
_atom_site_label
_atom_site_type_symbol
_atom_site_fract_x
_atom_site_fract_y
_atom_site_fract_z
_atom_site_U_iso_or_equiv
_atom_site_adp_type
_atom_site_occupancy
_atom_site_site_symmetry_order
_atom_site_calc_flag
_atom_site_refinement_flags_posn
_atom_site_refinement_flags_adp
_atom_site_refinement_flags_occupancy
_atom_site_disorder_assembly
_atom_site_disorder_group
C1 C 0.7512(5) 0.6336(2) 0.8039(3) 0.107(3) Uani 1 1 d . U . . .
H1 H 0.792920 0.637122 0.796817 0.128 Uiso 1 1 calc R U . . .
C2 C 0.7219(5) 0.6099(2) 0.7948(3) 0.106(2) Uani 1 1 d . U . . .
C3 C 0.6591(4) 0.60532(16) 0.8046(2) 0.088(2) Uani 1 1 d . U . . .
H3 H 0.637163 0.589505 0.797868 0.105 Uiso 1 1 calc R U . . .
C4 C 0.6292(4) 0.62339(15) 0.8239(2) 0.0783(19) Uani 1 1 d D U . . .
C5 C 0.6623(4) 0.64723(15) 0.8332(2) 0.086(2) Uani 1 1 d D U . . .
H5 H 0.642247 0.659768 0.846819 0.104 Uiso 1 1 calc R U . . .
C6 C 0.7220(5) 0.65230(19) 0.8229(3) 0.104(2) Uani 1 1 d . U . . .
C7 C 0.7546(5) 0.5890(2) 0.7743(3) 0.130(3) Uani 1 1 d D U . . .
C8 C 0.8220(5) 0.5976(3) 0.7641(5) 0.188(5) Uani 1 1 d D U . . .
H8A H 0.811595 0.611913 0.743989 0.282 Uiso 1 1 calc R U . . .
H8B H 0.856601 0.602478 0.791371 0.282 Uiso 1 1 calc R U . . .
H8C H 0.840158 0.583833 0.750331 0.282 Uiso 1 1 calc R U . . .
C9 C 0.7744(7) 0.5671(2) 0.8052(4) 0.185(5) Uani 1 1 d D U . . .
H9A H 0.806792 0.572622 0.832919 0.277 Uiso 1 1 calc R U . . .
H9B H 0.732712 0.560145 0.810739 0.277 Uiso 1 1 calc R U . . .
H9C H 0.796600 0.554217 0.791904 0.277 Uiso 1 1 calc R U . . .
C10 C 0.7047(6) 0.5812(3) 0.7311(4) 0.174(5) Uani 1 1 d D U . . .
H10A H 0.692606 0.595743 0.711642 0.261 Uiso 1 1 calc R U . . .
H10B H 0.726411 0.568423 0.717361 0.261 Uiso 1 1 calc R U . . .
H10C H 0.662524 0.574351 0.736195 0.261 Uiso 1 1 calc R U . . .
C11 C 0.7558(5) 0.6787(2) 0.8314(3) 0.140(3) Uani 1 1 d D U . . .
C12 C 0.8306(6) 0.6767(3) 0.8553(6) 0.233(7) Uani 1 1 d D U . . .
H12A H 0.836026 0.668508 0.883657 0.350 Uiso 1 1 calc R U . . .
H12B H 0.854126 0.666867 0.837976 0.350 Uiso 1 1 calc R U . . .
H12C H 0.850952 0.693490 0.860246 0.350 Uiso 1 1 calc R U . . .
C13 C 0.7207(8) 0.6951(2) 0.8572(5) 0.217(7) Uani 1 1 d D U . . .
H13A H 0.671236 0.696516 0.841522 0.325 Uiso 1 1 calc R U . . .
H13B H 0.726298 0.687730 0.886189 0.325 Uiso 1 1 calc R U . . .
H13C H 0.741873 0.711782 0.860668 0.325 Uiso 1 1 calc R U . . .
C14 C 0.7454(9) 0.6912(2) 0.7878(4) 0.218(6) Uani 1 1 d D U . . .
H14A H 0.695699 0.692281 0.772623 0.327 Uiso 1 1 calc R U . . .
H14B H 0.765297 0.708043 0.792331 0.327 Uiso 1 1 calc R U . . .
H14C H 0.768472 0.681421 0.770061 0.327 Uiso 1 1 calc R U . . .
C15 C 0.2088(4) 0.59986(17) 0.9219(3) 0.106(3) Uani 1 1 d D U . . .
C16 C 0.2147(4) 0.60739(16) 0.9633(3) 0.127(3) Uani 1 1 d D U . . .
H16 H 0.258170 0.613610 0.980674 0.152 Uiso 1 1 calc R U . . .
C17 C 0.1604(4) 0.6064(2) 0.9815(3) 0.149(4) Uani 1 1 d D U . . .
C18 C 0.1001(5) 0.5955(3) 0.9563(3) 0.176(5) Uani 1 1 d D U . . .
H18 H 0.063253 0.593097 0.968993 0.212 Uiso 1 1 calc R U . . .
C19 C 0.0907(6) 0.5879(3) 0.9146(4) 0.208(6) Uani 1 1 d D U . . .
C20 C 0.1472(5) 0.5890(2) 0.8977(3) 0.165(5) Uani 1 1 d D U . . .
H20 H 0.143467 0.582213 0.869547 0.198 Uiso 1 1 calc R U . . .
C21 C 0.1689(5) 0.6127(3) 1.0291(4) 0.188(5) Uani 1 1 d D U . . .
C22 C 0.1039(5) 0.6246(3) 1.0345(5) 0.247(8) Uani 1 1 d D U . . .
H22A H 0.063743 0.614207 1.020216 0.370 Uiso 1 1 calc R U . . .
H22B H 0.107863 0.626125 1.065862 0.370 Uiso 1 1 calc R U . . .
H22C H 0.097975 0.641273 1.021116 0.370 Uiso 1 1 calc R U . . .
C23 C 0.1774(7) 0.5894(3) 1.0586(5) 0.257(8) Uani 1 1 d D U . . .
H23A H 0.137278 0.578411 1.047498 0.385 Uiso 1 1 calc R U . . .
H23B H 0.219791 0.580523 1.058426 0.385 Uiso 1 1 calc R U . . .
H23C H 0.180404 0.594585 1.088645 0.385 Uiso 1 1 calc R U . . .
C24 C 0.2333(5) 0.6275(3) 1.0501(3) 0.181(5) Uani 1 1 d D U . . .
H24A H 0.273631 0.618858 1.045482 0.272 Uiso 1 1 calc R U . . .
H24B H 0.229295 0.644146 1.036888 0.272 Uiso 1 1 calc R U . . .
H24C H 0.239182 0.628998 1.081634 0.272 Uiso 1 1 calc R U . . .
C25 C 0.0155(8) 0.5833(3) 0.8857(5) 0.277(8) Uani 1 1 d D U . . .
C26 C 0.0153(7) 0.5743(4) 0.8415(5) 0.287(10) Uani 1 1 d D U . . .
H26A H 0.039895 0.586317 0.828181 0.430 Uiso 1 1 calc R U . . .
H26B H 0.038420 0.558010 0.844150 0.430 Uiso 1 1 calc R U . . .
H26C H -0.032715 0.572627 0.822919 0.430 Uiso 1 1 calc R U . . .
C27 C -0.0215(7) 0.5655(3) 0.9071(5) 0.272(8) Uani 1 1 d D U . . .
H27A H -0.020536 0.571839 0.936153 0.408 Uiso 1 1 calc R U . . .
H27B H -0.069724 0.563754 0.889012 0.408 Uiso 1 1 calc R U . . .
H27C H 0.001411 0.549137 0.910243 0.408 Uiso 1 1 calc R U . . .
C28 C -0.0301(10) 0.6076(3) 0.8774(7) 0.342(10) Uani 1 1 d D U . . .
H28A H -0.032045 0.614482 0.905515 0.513 Uiso 1 1 calc R U . . .
H28B H -0.009644 0.619940 0.862076 0.513 Uiso 1 1 calc R U . . .
H28C H -0.077136 0.603486 0.859323 0.513 Uiso 1 1 calc R U . . .
C29 C 0.1966(5) 0.6927(2) 0.4339(3) 0.120(3) Uani 1 1 d D U . . .
C30 C 0.2390(5) 0.7135(2) 0.4433(3) 0.124(3) Uani 1 1 d D U . . .
H30 H 0.228864 0.726277 0.461262 0.149 Uiso 1 1 calc R U . . .
C31 C 0.2959(6) 0.7164(2) 0.4274(3) 0.148(3) Uani 1 1 d D U . . .
C32 C 0.3090(6) 0.6970(3) 0.4021(4) 0.171(4) Uani 1 1 d D U . . .
H32 H 0.347979 0.698231 0.391105 0.205 Uiso 1 1 calc R U . . .
C33 C 0.2669(7) 0.6757(3) 0.3920(4) 0.171(4) Uani 1 1 d D U . . .
C34 C 0.2102(5) 0.6737(2) 0.4084(3) 0.139(3) Uani 1 1 d D U . . .
H34 H 0.181070 0.659426 0.402063 0.167 Uiso 1 1 calc R U . . .
C35 C 0.3437(6) 0.7396(3) 0.4379(4) 0.173(4) Uani 1 1 d D U . . .
C36 C 0.3136(6) 0.7610(2) 0.4581(4) 0.185(5) Uani 1 1 d D U . . .
H36A H 0.269167 0.766166 0.437841 0.278 Uiso 1 1 calc R U . . .
H36B H 0.306279 0.755382 0.485782 0.278 Uiso 1 1 calc R U . . .
H36C H 0.345863 0.775121 0.463822 0.278 Uiso 1 1 calc R U . . .
C37 C 0.3571(8) 0.7498(3) 0.3966(5) 0.222(6) Uani 1 1 d D U . . .
H37A H 0.313092 0.754956 0.375797 0.332 Uiso 1 1 calc R U . . .
H37B H 0.388310 0.764204 0.404052 0.332 Uiso 1 1 calc R U . . .
H37C H 0.378541 0.736764 0.383136 0.332 Uiso 1 1 calc R U . . .
C38 C 0.4120(7) 0.7318(3) 0.4693(6) 0.263(9) Uani 1 1 d D U . . .
H38A H 0.404061 0.725149 0.496148 0.395 Uiso 1 1 calc R U . . .
H38B H 0.433209 0.718812 0.455621 0.395 Uiso 1 1 calc R U . . .
H38C H 0.442979 0.746252 0.476537 0.395 Uiso 1 1 calc R U . . .
C39 C 0.2783(9) 0.6513(4) 0.3665(5) 0.243(7) Uani 1 1 d D U . . .
C40 C 0.2774(15) 0.6625(3) 0.3238(6) 0.365(13) Uani 1 1 d D U . . .
H40A H 0.306835 0.677392 0.328764 0.548 Uiso 1 1 calc R U . . .
H40B H 0.294939 0.650266 0.306652 0.548 Uiso 1 1 calc R U . . .
H40C H 0.229750 0.667107 0.307682 0.548 Uiso 1 1 calc R U . . .
C41 C 0.2332(12) 0.6284(4) 0.3594(7) 0.320(10) Uani 1 1 d D U . . .
H41A H 0.234133 0.621150 0.387812 0.481 Uiso 1 1 calc R U . . .
H41B H 0.185485 0.632946 0.343332 0.481 Uiso 1 1 calc R U . . .
H41C H 0.250674 0.616105 0.342302 0.481 Uiso 1 1 calc R U . . .
C42 C 0.3497(11) 0.6417(4) 0.3907(7) 0.386(15) Uani 1 1 d D U . . .
H42A H 0.348820 0.634458 0.418757 0.579 Uiso 1 1 calc R U . . .
H42B H 0.363596 0.628878 0.372882 0.579 Uiso 1 1 calc R U . . .
H42C H 0.383020 0.655539 0.395967 0.579 Uiso 1 1 calc R U . . .
C100 C 0.5224(4) 0.51269(16) 0.9489(2) 0.087(2) Uani 1 1 d . U . . .
C101 C 0.5128(4) 0.53443(18) 0.9427(2) 0.083(2) Uani 1 1 d . U . . .
C102 C 0.4888(4) 0.55894(14) 0.9269(2) 0.0752(18) Uani 1 1 d . U . . .
C103 C 0.5302(4) 0.57232(14) 0.9061(2) 0.0709(18) Uani 1 1 d . U . . .
C104 C 0.6023(4) 0.56722(15) 0.9105(2) 0.082(2) Uani 1 1 d . U . . .
H104 H 0.629430 0.554217 0.927387 0.098 Uiso 1 1 calc R U . . .
C105 C 0.6236(4) 0.58383(15) 0.8867(2) 0.085(2) Uani 1 1 d . U . . .
H105 H 0.668970 0.585214 0.883587 0.102 Uiso 1 1 calc R U . . .
C106 C 0.5652(4) 0.59945(13) 0.8665(2) 0.0720(18) Uani 1 1 d . U . . .
C107 C 0.5642(4) 0.61862(13) 0.8354(2) 0.0712(18) Uani 1 1 d . U . . .
C108 C 0.5064(4) 0.63205(14) 0.8142(2) 0.0742(19) Uani 1 1 d . U . . .
C109 C 0.5004(4) 0.64985(15) 0.7793(2) 0.089(2) Uani 1 1 d . U . . .
H109 H 0.536717 0.655371 0.768077 0.107 Uiso 1 1 calc R U . . .
C110 C 0.4338(4) 0.65720(16) 0.7657(2) 0.093(2) Uani 1 1 d . U . . .
H110 H 0.415082 0.669015 0.743089 0.111 Uiso 1 1 calc R U . . .
C111 C 0.3957(4) 0.64447(14) 0.7904(2) 0.0788(19) Uani 1 1 d . U . . .
C112 C 0.3253(4) 0.64700(15) 0.7863(2) 0.084(2) Uani 1 1 d . U . . .
C113 C 0.2897(4) 0.63747(16) 0.8145(2) 0.086(2) Uani 1 1 d . U . . .
C114 C 0.2197(4) 0.64384(19) 0.8133(3) 0.109(3) Uani 1 1 d . U . . .
H114 H 0.189332 0.654442 0.792442 0.131 Uiso 1 1 calc R U . . .
C115 C 0.2046(4) 0.63218(18) 0.8470(3) 0.102(3) Uani 1 1 d . U . . .
H115 H 0.162403 0.633349 0.854578 0.123 Uiso 1 1 calc R U . . .
C116 C 0.2636(4) 0.61783(16) 0.8690(3) 0.087(2) Uani 1 1 d . U . . .
C117 C 0.2686(4) 0.60155(16) 0.9029(3) 0.087(2) Uani 1 1 d . U . . .
C118 C 0.3247(4) 0.58574(15) 0.9213(2) 0.081(2) Uani 1 1 d . U . . .
C119 C 0.3287(4) 0.56575(16) 0.9511(3) 0.094(2) Uani 1 1 d . U . . .
H119 H 0.294220 0.561669 0.964994 0.113 Uiso 1 1 calc R U . . .
C120 C 0.3874(4) 0.55377(16) 0.9564(3) 0.093(2) Uani 1 1 d . U . . .
H120 H 0.402236 0.539577 0.974668 0.111 Uiso 1 1 calc R U . . .
C121 C 0.4247(4) 0.56545(14) 0.9307(2) 0.0751(19) Uani 1 1 d . U . . .
C122 C 0.2851(4) 0.66033(17) 0.7489(3) 0.097(2) Uani 1 1 d . U . . .
C123 C 0.2470(5) 0.66848(17) 0.7167(3) 0.105(3) Uani 1 1 d . U . . .
C124 C 0.2031(5) 0.67672(18) 0.6777(3) 0.109(3) Uani 1 1 d . U . . .
C125 C 0.1636(5) 0.68177(16) 0.6438(3) 0.103(3) Uani 1 1 d . U . . .
C126 C 0.1139(5) 0.68625(15) 0.6006(3) 0.096(2) Uani 1 1 d . U . . .
C127 C 0.1422(5) 0.68689(15) 0.5667(3) 0.093(2) Uani 1 1 d . U . . .
C128 C 0.2149(5) 0.68750(17) 0.5692(3) 0.107(3) Uani 1 1 d . U . . .
H128 H 0.251777 0.686916 0.595700 0.129 Uiso 1 1 calc R U . . .
C129 C 0.2233(4) 0.68901(16) 0.5292(3) 0.102(2) Uani 1 1 d . U . . .
H129 H 0.265887 0.689435 0.522004 0.123 Uiso 1 1 calc R U . . .
C130 C 0.1532(5) 0.68987(15) 0.4988(3) 0.094(2) Uani 1 1 d . U . . .
C131 C 0.1377(5) 0.69056(15) 0.4536(3) 0.098(2) Uani 1 1 d . U . . .
C132 C 0.0692(5) 0.68949(15) 0.4252(3) 0.095(2) Uani 1 1 d . U . . .
C133 C -0.0508(5) 0.69080(16) 0.6221(3) 0.107(3) Uani 1 1 d . U . . .
H133 H -0.081791 0.692486 0.639475 0.128 Uiso 1 1 calc R U . . .
C134 C 0.0176(5) 0.68920(16) 0.6364(3) 0.105(3) Uani 1 1 d . U . . .
H134 H 0.044523 0.689054 0.666271 0.125 Uiso 1 1 calc R U . . .
C135 C 0.0439(5) 0.68776(15) 0.6000(3) 0.095(2) Uani 1 1 d . U . . .
N1 N 0.5095(3) 0.59231(10) 0.87977(17) 0.0654(14) Uani 1 1 d . U . . .
H1A H 0.468223 0.599337 0.872585 0.078 Uiso 0.5 1 calc R U P A 1
N2 N 0.4419(3) 0.62977(10) 0.81990(16) 0.0698(15) Uani 1 1 d . U . . .
H2 H 0.431670 0.620210 0.839674 0.084 Uiso 0.5 1 calc R U P B 2
N3 N 0.3144(3) 0.62126(11) 0.84806(18) 0.0763(16) Uani 1 1 d . U . . .
H3A H 0.355532 0.614143 0.855297 0.092 Uiso 0.5 1 calc R U P C 1
N4 N 0.3855(3) 0.58518(11) 0.91003(17) 0.0733(16) Uani 1 1 d . U . . .
H4 H 0.397342 0.595823 0.892371 0.088 Uiso 0.5 1 calc R U P D 2
N5 N 0.1069(3) 0.68873(11) 0.5227(2) 0.0909(18) Uani 1 1 d . U . . .
H5A H 0.061445 0.689104 0.511785 0.109 Uiso 0.5 1 calc R U P E 2
N6 N 0.0119(4) 0.68799(12) 0.4377(2) 0.0914(19) Uani 1 1 d . U . . .
H6 H 0.009719 0.687282 0.464871 0.110 Uiso 0.5 1 calc R U P F 1
C48 C 0.3714(5) 0.7483(2) 0.2446(3) 0.133(3) Uani 1 1 d D U . . .
C47 C 0.3322(5) 0.7654(2) 0.2147(3) 0.146(4) Uani 1 1 d D U . . .
H47 H 0.297455 0.775038 0.222065 0.175 Uiso 1 1 calc R U . . .
C46 C 0.3436(5) 0.7684(2) 0.1751(3) 0.143(4) Uani 1 1 d D U . . .
H46 H 0.316885 0.780107 0.154710 0.171 Uiso 1 1 calc R U . . .
C45 C 0.3943(6) 0.7543(2) 0.1642(3) 0.152(4) Uani 1 1 d D U . . .
H45 H 0.399390 0.755453 0.135488 0.182 Uiso 1 1 calc R U . . .
C44 C 0.4369(6) 0.7389(2) 0.1947(3) 0.164(4) Uani 1 1 d D U . . .
H44 H 0.475501 0.730975 0.188780 0.197 Uiso 1 1 calc R U . . .
C43 C 0.4226(5) 0.7350(2) 0.2341(3) 0.146(4) Uani 1 1 d D U . . .
Cl2 Cl 0.3569(2) 0.74484(8) 0.29487(11) 0.1963(16) Uani 1 1 d D U . . .
Cl1 Cl 0.4710(2) 0.71344(8) 0.27111(12) 0.2058(17) Uani 1 1 d D U . . .
C54 C 0.1924(5) 0.75632(17) 0.8004(3) 0.135(3) Uani 1 1 d D U . . .
C53 C 0.1633(5) 0.77587(18) 0.7736(3) 0.140(3) Uani 1 1 d D U . . .
H53 H 0.164217 0.792091 0.785876 0.168 Uiso 1 1 calc R U . . .
C52 C 0.1329(6) 0.7726(2) 0.7298(3) 0.150(4) Uani 1 1 d D U . . .
H52 H 0.112209 0.786351 0.711754 0.180 Uiso 1 1 calc R U . . .
C51 C 0.1329(6) 0.7490(2) 0.7119(3) 0.159(4) Uani 1 1 d D U . . .
H51 H 0.114041 0.746487 0.681144 0.191 Uiso 1 1 calc R U . . .
C50 C 0.1600(6) 0.72918(19) 0.7386(3) 0.145(4) Uani 1 1 d D U . . .
H50 H 0.157451 0.712901 0.726311 0.174 Uiso 1 1 calc R U . . .
C49 C 0.1904(5) 0.73229(16) 0.7822(3) 0.134(3) Uani 1 1 d D U . . .
Cl4 Cl 0.2325(2) 0.76121(6) 0.85536(9) 0.1838(15) Uani 1 1 d D U . . .
Cl3 Cl 0.22751(17) 0.70747(5) 0.81487(9) 0.1580(12) Uani 1 1 d D U . . .
C60 C -0.0795(5) 0.81775(16) 0.3887(2) 0.137(3) Uani 1 1 d D U . . .
C61 C -0.0801(5) 0.79077(16) 0.3885(2) 0.129(3) Uani 1 1 d D U . . .
C62 C -0.0101(5) 0.78234(19) 0.3947(3) 0.160(4) Uani 1 1 d D U . . .
C63 C 0.0329(6) 0.8041(2) 0.3985(3) 0.176(4) Uani 1 1 d D U . . .
C64 C -0.0096(6) 0.82598(19) 0.3949(3) 0.165(4) Uani 1 1 d D U . . .
C65 C -0.1218(5) 0.83043(16) 0.4080(3) 0.137(3) Uani 1 1 d D U . . .
C66 C -0.1659(5) 0.81717(17) 0.4287(3) 0.139(3) Uani 1 1 d D U . . .
C67 C -0.1661(4) 0.79172(16) 0.4290(3) 0.131(3) Uani 1 1 d D U . . .
C68 C -0.1229(4) 0.77822(16) 0.4081(3) 0.129(3) Uani 1 1 d D U . . .
C69 C -0.0974(5) 0.75631(15) 0.4349(3) 0.148(3) Uani 1 1 d D U . . .
C70 C -0.0314(5) 0.74872(17) 0.4399(3) 0.159(4) Uani 1 1 d D U . . .
C71 C 0.0127(6) 0.76155(19) 0.4195(3) 0.171(4) Uani 1 1 d D U . . .
C72 C 0.0819(6) 0.7617(2) 0.4494(4) 0.189(4) Uani 1 1 d D U . . .
C73 C 0.1245(6) 0.7823(2) 0.4526(4) 0.186(5) Uani 1 1 d D U . . .
C74 C 0.0985(6) 0.8040(2) 0.4264(4) 0.209(5) Uani 1 1 d D U . . .
C75 C 0.1248(6) 0.8261(2) 0.4517(4) 0.197(5) Uani 1 1 d D U . . .
C76 C 0.0834(6) 0.8471(2) 0.4492(4) 0.197(5) Uani 1 1 d D U . . .
C77 C 0.0146(6) 0.84713(19) 0.4192(3) 0.178(4) Uani 1 1 d D U . . .
C78 C -0.0291(5) 0.85997(18) 0.4401(3) 0.178(4) Uani 1 1 d D U . . .
C79 C -0.0954(5) 0.85212(16) 0.4352(3) 0.160(4) Uani 1 1 d D U . . .
C80 C -0.1663(5) 0.8307(2) 0.4685(3) 0.164(4) Uani 1 1 d D U . . .
C81 C -0.1672(6) 0.8181(3) 0.5054(4) 0.192(5) Uani 1 1 d D U . . .
C82 C -0.1668(6) 0.7911(3) 0.5059(4) 0.180(5) Uani 1 1 d D U . . .
C83 C -0.1672(5) 0.7786(2) 0.4684(4) 0.157(4) Uani 1 1 d D U . . .
C84 C -0.1242(5) 0.75657(18) 0.4727(4) 0.153(4) Uani 1 1 d D U . . .
C85 C 0.0113(7) 0.74048(16) 0.4830(3) 0.169(5) Uani 1 1 d D U . . .
C86 C 0.0819(6) 0.7485(2) 0.4884(4) 0.170(4) Uani 1 1 d D U . . .
C87 C 0.0838(7) 0.8604(2) 0.4887(4) 0.195(5) Uani 1 1 d D U . . .
C88 C 0.0130(7) 0.86842(18) 0.4834(3) 0.193(5) Uani 1 1 d D U . . .
C89 C -0.1232(5) 0.85255(19) 0.4724(4) 0.170(4) Uani 1 1 d D U . . .

loop_
_atom_site_aniso_label
_atom_site_aniso_U_11
_atom_site_aniso_U_22
_atom_site_aniso_U_33
_atom_site_aniso_U_23
_atom_site_aniso_U_13
_atom_site_aniso_U_12
C1 0.091(6) 0.149(7) 0.084(6) 0.031(5) 0.031(5) 0.005(5)
C2 0.101(6) 0.139(6) 0.080(6) 0.028(5) 0.029(5) 0.020(5)
C3 0.087(5) 0.106(6) 0.068(5) 0.018(4) 0.020(4) 0.010(4)
C4 0.077(5) 0.104(5) 0.047(4) 0.014(4) 0.007(4) 0.007(4)
C5 0.088(5) 0.113(5) 0.056(5) 0.003(4) 0.017(4) -0.002(4)
C6 0.112(6) 0.137(6) 0.070(5) 0.015(5) 0.037(5) -0.011(5)
C7 0.121(7) 0.166(8) 0.116(7) 0.009(6) 0.058(5) 0.019(6)
C8 0.129(8) 0.247(14) 0.215(13) -0.008(10) 0.091(9) 0.020(8)
C9 0.215(12) 0.162(10) 0.192(11) 0.032(8) 0.080(10) 0.046(9)
C10 0.149(9) 0.225(13) 0.153(9) -0.041(8) 0.054(7) 0.034(8)
C11 0.152(7) 0.162(8) 0.130(8) -0.004(6) 0.079(6) -0.058(7)
C12 0.161(9) 0.189(13) 0.316(19) -0.042(12) 0.017(10) -0.065(9)
C13 0.276(15) 0.157(10) 0.268(16) -0.071(10) 0.159(14) -0.096(10)
C14 0.341(19) 0.146(10) 0.179(11) 0.032(8) 0.094(11) -0.068(12)
C15 0.066(5) 0.171(8) 0.070(5) 0.004(5) 0.000(4) -0.007(5)
C16 0.061(5) 0.227(10) 0.082(5) 0.000(6) 0.006(4) -0.007(6)
C17 0.056(5) 0.287(12) 0.103(6) -0.014(7) 0.021(5) -0.012(6)
C18 0.074(6) 0.336(15) 0.125(7) -0.031(9) 0.036(6) -0.044(7)
C19 0.106(7) 0.383(16) 0.143(8) -0.078(10) 0.049(6) -0.102(9)
C20 0.081(6) 0.293(14) 0.119(8) -0.046(8) 0.026(5) -0.054(7)
C21 0.080(6) 0.372(16) 0.117(7) -0.028(8) 0.037(6) -0.024(8)
C22 0.106(8) 0.44(2) 0.200(13) -0.141(14) 0.062(9) -0.041(10)
C23 0.150(11) 0.44(2) 0.165(12) 0.042(14) 0.023(10) -0.101(11)
C24 0.119(8) 0.318(16) 0.103(8) -0.044(9) 0.024(6) -0.022(9)
C25 0.117(9) 0.50(2) 0.209(13) -0.104(15) 0.038(9) -0.089(11)
C26 0.138(11) 0.47(3) 0.215(13) -0.141(17) -0.004(10) -0.122(13)
C27 0.115(9) 0.40(2) 0.323(19) -0.184(15) 0.090(11) -0.114(12)
C28 0.178(15) 0.52(2) 0.29(2) -0.08(2) 0.010(15) -0.037(15)
C29 0.108(6) 0.169(8) 0.057(5) -0.011(5) -0.018(5) 0.038(5)
C30 0.092(6) 0.184(8) 0.073(6) -0.004(6) -0.013(5) 0.036(5)
C31 0.112(7) 0.225(10) 0.093(7) 0.012(6) 0.006(6) 0.048(6)
C32 0.126(9) 0.270(12) 0.109(9) -0.004(8) 0.023(7) 0.068(8)
C33 0.152(10) 0.252(11) 0.095(8) -0.030(8) 0.010(7) 0.077(8)
C34 0.137(8) 0.183(9) 0.078(7) -0.018(6) 0.001(5) 0.060(7)
C35 0.098(7) 0.274(12) 0.144(9) 0.003(9) 0.027(6) 0.026(7)
C36 0.128(9) 0.218(12) 0.209(13) 0.003(10) 0.046(9) 0.004(8)
C37 0.217(14) 0.245(15) 0.232(14) 0.041(12) 0.110(12) 0.046(12)
C38 0.130(10) 0.264(18) 0.319(19) 0.038(15) -0.055(11) 0.047(9)
C39 0.290(16) 0.307(15) 0.141(10) -0.061(11) 0.077(11) 0.114(13)
C40 0.73(4) 0.217(16) 0.182(13) -0.014(13) 0.19(2) 0.14(2)
C41 0.50(3) 0.208(15) 0.27(2) -0.017(14) 0.14(2) 0.104(15)
C42 0.42(2) 0.36(3) 0.33(2) -0.08(2) 0.04(2) 0.26(2)
C100 0.116(6) 0.078(5) 0.073(5) 0.003(4) 0.038(5) -0.003(4)
C101 0.098(5) 0.083(5) 0.067(5) 0.000(4) 0.025(4) -0.006(4)
C102 0.078(5) 0.080(5) 0.061(5) -0.002(4) 0.010(4) -0.003(4)
C103 0.072(4) 0.075(5) 0.062(5) -0.001(3) 0.013(4) 0.005(4)
C104 0.081(5) 0.089(5) 0.068(5) 0.015(4) 0.011(4) 0.015(4)
C105 0.064(4) 0.101(6) 0.084(5) 0.018(4) 0.013(4) 0.007(4)
C106 0.069(4) 0.077(5) 0.064(5) 0.003(3) 0.010(4) 0.002(4)
C107 0.072(4) 0.083(5) 0.050(4) -0.001(3) 0.003(3) 0.005(3)
C108 0.075(4) 0.092(5) 0.048(4) 0.005(3) 0.005(4) 0.003(4)
C109 0.094(5) 0.110(6) 0.057(5) 0.017(4) 0.010(4) 0.000(4)
C110 0.097(5) 0.120(6) 0.046(4) 0.022(4) -0.003(4) 0.010(5)
C111 0.081(4) 0.098(5) 0.043(4) 0.008(4) -0.004(4) 0.009(4)
C112 0.075(4) 0.112(6) 0.049(4) 0.004(4) -0.008(4) 0.014(4)
C113 0.067(4) 0.124(6) 0.050(5) 0.003(4) -0.011(4) 0.010(4)
C114 0.069(5) 0.163(8) 0.076(6) 0.019(5) -0.012(4) 0.022(5)
C115 0.059(5) 0.157(8) 0.081(6) 0.007(5) 0.003(4) 0.021(5)
C116 0.058(4) 0.127(6) 0.060(5) 0.001(4) -0.008(4) 0.005(4)
C117 0.062(4) 0.123(6) 0.060(5) -0.003(4) -0.009(4) -0.008(4)
C118 0.066(4) 0.106(6) 0.063(5) -0.001(4) 0.009(4) -0.013(4)
C119 0.083(5) 0.114(6) 0.087(6) 0.009(4) 0.026(5) -0.009(4)
C120 0.082(5) 0.106(6) 0.088(6) 0.016(4) 0.022(5) -0.006(4)
C121 0.067(4) 0.084(5) 0.065(5) 0.003(4) 0.004(4) -0.011(4)
C122 0.094(6) 0.127(7) 0.054(5) 0.013(4) -0.004(4) 0.021(5)
C123 0.105(6) 0.134(7) 0.055(5) 0.015(5) -0.012(4) 0.026(5)
C124 0.102(6) 0.139(7) 0.058(5) 0.012(5) -0.023(4) 0.008(5)
C125 0.114(6) 0.110(6) 0.057(5) 0.006(5) -0.022(4) 0.002(5)
C126 0.108(5) 0.102(6) 0.055(5) 0.001(4) -0.014(4) 0.006(5)
C127 0.102(5) 0.101(6) 0.051(4) 0.000(4) -0.020(4) 0.014(5)
C128 0.100(5) 0.133(7) 0.063(5) 0.008(5) -0.018(5) 0.027(5)
C129 0.090(5) 0.124(7) 0.071(5) -0.002(5) -0.012(4) 0.021(5)
C130 0.103(5) 0.096(6) 0.061(5) -0.001(4) -0.012(4) 0.028(5)
C131 0.109(5) 0.102(6) 0.058(5) -0.015(4) -0.013(4) 0.034(5)
C132 0.111(6) 0.103(6) 0.051(6) -0.006(4) -0.007(4) 0.022(5)
C133 0.112(6) 0.125(7) 0.064(7) 0.018(5) -0.007(5) -0.017(6)
C134 0.115(6) 0.122(7) 0.053(5) 0.012(5) -0.012(5) -0.002(5)
C135 0.113(6) 0.093(6) 0.056(5) 0.008(4) -0.011(5) 0.008(5)
N1 0.061(3) 0.071(4) 0.057(4) -0.005(3) 0.005(3) 0.002(3)
N2 0.069(4) 0.083(4) 0.045(3) 0.002(3) -0.002(3) 0.004(3)
N3 0.056(4) 0.102(4) 0.053(4) -0.006(3) -0.012(3) 0.007(3)
N4 0.064(4) 0.089(4) 0.059(4) -0.005(3) 0.004(3) -0.009(3)
N5 0.098(4) 0.094(4) 0.053(4) -0.005(3) -0.021(3) 0.017(4)
N6 0.108(5) 0.098(5) 0.046(4) -0.012(3) -0.014(4) 0.006(4)
C48 0.154(9) 0.177(10) 0.074(6) -0.008(5) 0.046(6) 0.017(6)
C47 0.137(8) 0.184(10) 0.102(7) -0.014(7) 0.012(6) 0.021(7)
C46 0.134(8) 0.183(10) 0.092(6) -0.002(7) 0.003(6) 0.004(7)
C45 0.157(10) 0.177(11) 0.113(8) -0.031(7) 0.024(7) -0.001(7)
C44 0.166(10) 0.214(12) 0.108(8) -0.032(7) 0.031(7) 0.017(8)
C43 0.149(9) 0.170(9) 0.112(7) -0.025(7) 0.027(7) 0.036(7)
Cl2 0.225(4) 0.234(4) 0.148(3) 0.000(3) 0.081(3) 0.062(3)
Cl1 0.233(4) 0.222(4) 0.157(3) 0.002(3) 0.046(3) 0.085(3)
C54 0.140(8) 0.134(7) 0.097(7) 0.008(5) -0.019(6) 0.005(6)
C53 0.147(8) 0.140(8) 0.103(6) 0.018(6) -0.011(6) 0.021(6)
C52 0.154(9) 0.171(9) 0.099(6) 0.008(7) -0.004(7) 0.025(8)
C51 0.167(9) 0.190(10) 0.090(7) 0.012(6) -0.011(7) 0.038(9)
C50 0.168(9) 0.154(8) 0.079(6) -0.007(6) -0.018(6) 0.024(7)
C49 0.148(8) 0.135(7) 0.090(6) 0.015(6) -0.013(6) 0.022(7)
Cl4 0.241(4) 0.152(3) 0.107(2) -0.0139(18) -0.032(2) 0.032(2)
Cl3 0.195(3) 0.136(2) 0.108(2) 0.0105(16) -0.0112(19) 0.0154(19)
C60 0.194(8) 0.134(6) 0.042(5) 0.016(5) -0.031(6) -0.014(6)
C61 0.179(8) 0.132(6) 0.042(5) -0.019(5) -0.024(5) -0.002(6)
C62 0.205(9) 0.208(9) 0.057(6) -0.038(6) 0.023(7) 0.022(7)
C63 0.207(9) 0.278(10) 0.060(7) -0.009(8) 0.063(7) -0.018(8)
C64 0.217(9) 0.205(9) 0.055(6) 0.034(6) 0.008(7) -0.045(7)
C65 0.172(9) 0.105(7) 0.080(7) 0.016(5) -0.048(5) 0.012(5)
C66 0.120(7) 0.141(7) 0.110(7) 0.001(6) -0.039(5) 0.029(6)
C67 0.100(7) 0.137(6) 0.112(7) 0.001(6) -0.037(5) -0.017(6)
C68 0.138(8) 0.113(7) 0.088(7) -0.012(5) -0.042(5) -0.018(5)
C69 0.176(8) 0.083(6) 0.129(8) -0.022(5) -0.043(6) -0.023(6)
C70 0.199(8) 0.096(7) 0.126(8) -0.056(6) -0.041(6) 0.013(7)
C71 0.220(9) 0.178(10) 0.091(8) -0.070(6) 0.005(6) 0.045(8)
C72 0.186(9) 0.224(11) 0.141(9) -0.063(8) 0.021(8) 0.070(8)
C73 0.154(10) 0.297(13) 0.137(10) -0.027(9) 0.089(9) 0.036(8)
C74 0.187(10) 0.336(13) 0.126(12) 0.002(8) 0.078(8) -0.013(10)
C75 0.164(10) 0.307(13) 0.135(11) 0.043(10) 0.065(9) -0.079(8)
C76 0.221(10) 0.214(11) 0.131(9) 0.072(8) 0.011(8) -0.111(8)
C77 0.246(10) 0.167(9) 0.082(8) 0.072(6) -0.012(6) -0.070(8)
C78 0.243(9) 0.102(8) 0.121(9) 0.049(6) -0.057(7) -0.036(7)
C79 0.202(9) 0.089(6) 0.115(8) 0.021(5) -0.069(7) 0.021(6)
C80 0.117(8) 0.206(10) 0.133(8) -0.018(7) -0.022(7) 0.061(7)
C81 0.133(9) 0.284(12) 0.153(10) -0.007(10) 0.031(9) 0.061(11)
C82 0.107(8) 0.278(12) 0.157(10) 0.026(10) 0.041(9) 0.009(10)
C83 0.103(7) 0.188(10) 0.152(8) 0.024(7) -0.005(7) -0.036(6)
C84 0.143(9) 0.120(8) 0.144(9) 0.027(7) -0.039(7) -0.053(5)
C85 0.209(9) 0.081(6) 0.158(10) -0.033(5) -0.042(8) 0.036(8)
C86 0.183(9) 0.130(9) 0.163(10) -0.041(8) -0.007(9) 0.073(8)
C87 0.232(11) 0.144(10) 0.155(10) 0.047(8) -0.029(10) -0.110(9)
C88 0.257(11) 0.088(6) 0.159(11) 0.024(6) -0.057(9) -0.071(9)
C89 0.162(9) 0.141(8) 0.137(9) -0.034(7) -0.067(7) 0.073(6)

loop_
_atom_type_symbol
_atom_type_description
_atom_type_scat_dispersion_real
_atom_type_scat_dispersion_imag
_atom_type_scat_source
C C 0.0181 0.0091 'International Tables Vol C Tables 4.2.6.8 and 6.1.1.4'
H H 0.0000 0.0000 'International Tables Vol C Tables 4.2.6.8 and 6.1.1.4'
Cl Cl 0.3639 0.7018 'International Tables Vol C Tables 4.2.6.8 and 6.1.1.4'
N N 0.0311 0.0180 'International Tables Vol C Tables 4.2.6.8 and 6.1.1.4'

loop_
_geom_angle_atom_site_label_1
_geom_angle_atom_site_label_2
_geom_angle_atom_site_label_3
_geom_angle
_geom_angle_site_symmetry_1
_geom_angle_site_symmetry_3
_geom_angle_publ_flag
C2 C1 H1 118.6 . . ?
C6 C1 H1 118.6 . . ?
C6 C1 C2 122.7(9) . . ?
C1 C2 C3 117.7(9) . . ?
C1 C2 C7 122.9(9) . . ?
C3 C2 C7 119.4(9) . . ?
C2 C3 H3 119.5 . . ?
C4 C3 C2 121.0(8) . . ?
C4 C3 H3 119.5 . . ?
C3 C4 C5 118.8(7) . . ?
C3 C4 C107 121.6(7) . . ?
C5 C4 C107 119.7(7) . . ?
C4 C5 H5 119.4 . . ?
C6 C5 C4 121.3(8) . . ?
C6 C5 H5 119.4 . . ?
C1 C6 C11 120.7(9) . . ?
C5 C6 C1 118.5(9) . . ?
C5 C6 C11 120.8(9) . . ?
C2 C7 C8 112.5(9) . . ?
C9 C7 C2 110.8(8) . . ?
C9 C7 C8 106.5(9) . . ?
C9 C7 C10 111.0(10) . . ?
C10 C7 C2 109.5(8) . . ?
C10 C7 C8 106.4(8) . . ?
C7 C8 H8A 109.5 . . ?
C7 C8 H8B 109.5 . . ?
C7 C8 H8C 109.5 . . ?
H8A C8 H8B 109.5 . . ?
H8A C8 H8C 109.5 . . ?
H8B C8 H8C 109.5 . . ?
C7 C9 H9A 109.5 . . ?
C7 C9 H9B 109.5 . . ?
C7 C9 H9C 109.5 . . ?
H9A C9 H9B 109.5 . . ?
H9A C9 H9C 109.5 . . ?
H9B C9 H9C 109.5 . . ?
C7 C10 H10A 109.5 . . ?
C7 C10 H10B 109.5 . . ?
C7 C10 H10C 109.5 . . ?
H10A C10 H10B 109.5 . . ?
H10A C10 H10C 109.5 . . ?
H10B C10 H10C 109.5 . . ?
C12 C11 C6 110.7(10) . . ?
C12 C11 C13 109.0(11) . . ?
C12 C11 C14 111.0(10) . . ?
C13 C11 C6 111.8(8) . . ?
C14 C11 C6 107.9(9) . . ?
C14 C11 C13 106.4(11) . . ?
C11 C12 H12A 109.5 . . ?
C11 C12 H12B 109.5 . . ?
C11 C12 H12C 109.5 . . ?
H12A C12 H12B 109.5 . . ?
H12A C12 H12C 109.5 . . ?
H12B C12 H12C 109.5 . . ?
C11 C13 H13A 109.5 . . ?
C11 C13 H13B 109.5 . . ?
C11 C13 H13C 109.5 . . ?
H13A C13 H13B 109.5 . . ?
H13A C13 H13C 109.5 . . ?
H13B C13 H13C 109.5 . . ?
C11 C14 H14A 109.5 . . ?
C11 C14 H14B 109.5 . . ?
C11 C14 H14C 109.5 . . ?
H14A C14 H14B 109.5 . . ?
H14A C14 H14C 109.5 . . ?
H14B C14 H14C 109.5 . . ?
C16 C15 C20 118.6(8) . . ?
C16 C15 C117 121.4(7) . . ?
C20 C15 C117 119.9(7) . . ?
C15 C16 H16 118.6 . . ?
C15 C16 C17 122.8(8) . . ?
C17 C16 H16 118.6 . . ?
C16 C17 C21 122.5(8) . . ?
C18 C17 C16 116.4(8) . . ?
C18 C17 C21 120.2(8) . . ?
C17 C18 H18 118.4 . . ?
C19 C18 C17 123.3(9) . . ?
C19 C18 H18 118.4 . . ?
C18 C19 C20 118.1(9) . . ?
C18 C19 C25 117.9(10) . . ?
C20 C19 C25 123.1(10) . . ?
C15 C20 C19 120.3(9) . . ?
C15 C20 H20 119.9 . . ?
C19 C20 H20 119.9 . . ?
C17 C21 C23 113.0(12) . . ?
C22 C21 C17 111.0(9) . . ?
C22 C21 C23 102.5(10) . . ?
C24 C21 C17 113.4(9) . . ?
C24 C21 C22 113.2(11) . . ?
C24 C21 C23 103.0(10) . . ?
C21 C22 H22A 109.5 . . ?
C21 C22 H22B 109.5 . . ?
C21 C22 H22C 109.5 . . ?
H22A C22 H22B 109.5 . . ?
H22A C22 H22C 109.5 . . ?
H22B C22 H22C 109.5 . . ?
C21 C23 H23A 109.5 . . ?
C21 C23 H23B 109.5 . . ?
C21 C23 H23C 109.5 . . ?
H23A C23 H23B 109.5 . . ?
H23A C23 H23C 109.5 . . ?
H23B C23 H23C 109.5 . . ?
C21 C24 H24A 109.5 . . ?
C21 C24 H24B 109.5 . . ?
C21 C24 H24C 109.5 . . ?
H24A C24 H24B 109.5 . . ?
H24A C24 H24C 109.5 . . ?
H24B C24 H24C 109.5 . . ?
C19 C25 C28 113.0(15) . . ?
C26 C25 C19 110.5(11) . . ?
C26 C25 C27 111.2(10) . . ?
C26 C25 C28 105.4(10) . . ?
C27 C25 C19 111.4(12) . . ?
C27 C25 C28 105.1(9) . . ?
C25 C26 H26A 109.5 . . ?
C25 C26 H26B 109.5 . . ?
C25 C26 H26C 109.5 . . ?
H26A C26 H26B 109.5 . . ?
H26A C26 H26C 109.5 . . ?
H26B C26 H26C 109.5 . . ?
C25 C27 H27A 109.5 . . ?
C25 C27 H27B 109.5 . . ?
C25 C27 H27C 109.5 . . ?
H27A C27 H27B 109.5 . . ?
H27A C27 H27C 109.5 . . ?
H27B C27 H27C 109.5 . . ?
C25 C28 H28A 109.5 . . ?
C25 C28 H28B 109.5 . . ?
C25 C28 H28C 109.5 . . ?
H28A C28 H28B 109.5 . . ?
H28A C28 H28C 109.5 . . ?
H28B C28 H28C 109.5 . . ?
C30 C29 C131 118.9(9) . . ?
C34 C29 C30 120.5(10) . . ?
C34 C29 C131 120.5(10) . . ?
C29 C30 H30 118.9 . . ?
C29 C30 C31 122.3(10) . . ?
C31 C30 H30 118.9 . . ?
C30 C31 C35 122.7(11) . . ?
C32 C31 C30 116.3(11) . . ?
C32 C31 C35 121.0(11) . . ?
C31 C32 H32 118.7 . . ?
C31 C32 C33 122.6(11) . . ?
C33 C32 H32 118.7 . . ?
C32 C33 C39 128.2(13) . . ?
C34 C33 C32 119.0(11) . . ?
C34 C33 C39 112.7(12) . . ?
C29 C34 C33 119.4(11) . . ?
C29 C34 H34 120.3 . . ?
C33 C34 H34 120.3 . . ?
C36 C35 C31 113.1(10) . . ?
C37 C35 C31 110.9(12) . . ?
C37 C35 C36 106.9(11) . . ?
C38 C35 C31 108.1(12) . . ?
C38 C35 C36 109.0(11) . . ?
C38 C35 C37 108.6(11) . . ?
C35 C36 H36A 109.5 . . ?
C35 C36 H36B 109.5 . . ?
C35 C36 H36C 109.5 . . ?
H36A C36 H36B 109.5 . . ?
H36A C36 H36C 109.5 . . ?
H36B C36 H36C 109.5 . . ?
C35 C37 H37A 109.5 . . ?
C35 C37 H37B 109.5 . . ?
C35 C37 H37C 109.5 . . ?
H37A C37 H37B 109.5 . . ?
H37A C37 H37C 109.5 . . ?
H37B C37 H37C 109.5 . . ?
C35 C38 H38A 109.5 . . ?
C35 C38 H38B 109.5 . . ?
C35 C38 H38C 109.5 . . ?
H38A C38 H38B 109.5 . . ?
H38A C38 H38C 109.5 . . ?
H38B C38 H38C 109.5 . . ?
C40 C39 C33 100.1(13) . . ?
C40 C39 C41 110.1(14) . . ?
C40 C39 C42 111.2(15) . . ?
C41 C39 C33 125.3(14) . . ?
C41 C39 C42 104.0(14) . . ?
C42 C39 C33 106.1(12) . . ?
C39 C40 H40A 109.5 . . ?
C39 C40 H40B 109.5 . . ?
C39 C40 H40C 109.5 . . ?
H40A C40 H40B 109.5 . . ?
H40A C40 H40C 109.5 . . ?
H40B C40 H40C 109.5 . . ?
C39 C41 H41A 109.5 . . ?
C39 C41 H41B 109.5 . . ?
C39 C41 H41C 109.5 . . ?
H41A C41 H41B 109.5 . . ?
H41A C41 H41C 109.5 . . ?
H41B C41 H41C 109.5 . . ?
C39 C42 H42A 109.5 . . ?
C39 C42 H42B 109.5 . . ?
C39 C42 H42C 109.5 . . ?
H42A C42 H42B 109.5 . . ?
H42A C42 H42C 109.5 . . ?
H42B C42 H42C 109.5 . . ?
C101 C100 C100 168.7(6) . 6_565 ?
C100 C101 C102 167.1(8) . . ?
C103 C102 C101 116.4(7) . . ?
C121 C102 C101 115.5(7) . . ?
C121 C102 C103 127.9(7) . . ?
C102 C103 C104 125.3(7) . . ?
N1 C103 C102 125.4(7) . . ?
N1 C103 C104 109.3(6) . . ?
C103 C104 H104 126.2 . . ?
C105 C104 C103 107.7(7) . . ?
C105 C104 H104 126.2 . . ?
C104 C105 H105 126.6 . . ?
C104 C105 C106 106.8(7) . . ?
C106 C105 H105 126.6 . . ?
C107 C106 C105 125.2(7) . . ?
N1 C106 C105 109.8(6) . . ?
N1 C106 C107 124.9(6) . . ?
C106 C107 C4 117.5(6) . . ?
C108 C107 C4 118.3(6) . . ?
C108 C107 C106 124.1(7) . . ?
C107 C108 C109 126.7(7) . . ?
N2 C108 C107 126.3(7) . . ?
N2 C108 C109 106.9(6) . . ?
C108 C109 H109 126.4 . . ?
C110 C109 C108 107.2(7) . . ?
C110 C109 H109 126.4 . . ?
C109 C110 H110 125.4 . . ?
C109 C110 C111 109.2(7) . . ?
C111 C110 H110 125.4 . . ?
C112 C111 C110 126.7(7) . . ?
N2 C111 C110 106.8(7) . . ?
N2 C111 C112 126.5(7) . . ?
C111 C112 C113 126.9(7) . . ?
C111 C112 C122 116.6(7) . . ?
C113 C112 C122 116.5(7) . . ?
C112 C113 C114 125.3(8) . . ?
N3 C113 C112 127.0(7) . . ?
N3 C113 C114 107.7(7) . . ?
C113 C114 H114 125.9 . . ?
C115 C114 C113 108.3(8) . . ?
C115 C114 H114 125.9 . . ?
C114 C115 H115 126.4 . . ?
C114 C115 C116 107.1(7) . . ?
C116 C115 H115 126.4 . . ?
C117 C116 C115 126.5(8) . . ?
C117 C116 N3 124.7(7) . . ?
N3 C116 C115 108.6(7) . . ?
C116 C117 C15 118.2(7) . . ?
C116 C117 C118 125.5(8) . . ?
C118 C117 C15 116.3(7) . . ?
C117 C118 C119 128.2(8) . . ?
N4 C118 C117 125.4(7) . . ?
N4 C118 C119 106.1(7) . . ?
C118 C119 H119 125.4 . . ?
C120 C119 C118 109.3(8) . . ?
C120 C119 H119 125.4 . . ?
C119 C120 H120 125.7 . . ?
C119 C120 C121 108.7(8) . . ?
C121 C120 H120 125.7 . . ?
C102 C121 C120 127.7(8) . . ?
N4 C121 C102 125.5(7) . . ?
N4 C121 C120 106.8(7) . . ?
C123 C122 C112 171.2(10) . . ?
C122 C123 C124 176.5(10) . . ?
C125 C124 C123 174.5(10) . . ?
C124 C125 C126 176.0(9) . . ?
C127 C126 C125 114.8(8) . . ?
C127 C126 C135 129.6(8) . . ?
C135 C126 C125 115.6(8) . . ?
C126 C127 C128 127.5(8) . . ?
C126 C127 N5 126.6(8) . . ?
N5 C127 C128 105.8(8) . . ?
C127 C128 H128 124.6 . . ?
C129 C128 C127 110.8(8) . . ?
C129 C128 H128 124.6 . . ?
C128 C129 H129 127.2 . . ?
C128 C129 C130 105.6(8) . . ?
C130 C129 H129 127.2 . . ?
C131 C130 C129 125.1(9) . . ?
N5 C130 C129 108.2(7) . . ?
N5 C130 C131 126.6(8) . . ?
C130 C131 C29 118.0(8) . . ?
C130 C131 C132 123.4(9) . . ?
C132 C131 C29 118.6(7) . . ?
C131 C132 C133 124.9(9) . 2_556 ?
N6 C132 C131 125.6(8) . . ?
N6 C132 C133 109.4(8) . 2_556 ?
C132 C133 H133 126.8 2_556 . ?
C134 C133 C132 106.4(9) . 2_556 ?
C134 C133 H133 126.8 . . ?
C133 C134 H134 125.6 . . ?
C133 C134 C135 108.9(8) . . ?
C135 C134 H134 125.6 . . ?
C126 C135 C134 127.3(8) . . ?
N6 C135 C126 124.9(8) 2_556 . ?
N6 C135 C134 107.8(8) 2_556 . ?
C103 N1 C106 106.3(6) . . ?
C103 N1 H1A 126.8 . . ?
C106 N1 H1A 126.8 . . ?
C108 N2 H2 125.0 . . ?
C111 N2 C108 110.0(6) . . ?
C111 N2 H2 125.0 . . ?
C113 N3 C116 108.2(6) . . ?
C113 N3 H3A 125.9 . . ?
C116 N3 H3A 125.9 . . ?
C118 N4 H4 125.4 . . ?
C121 N4 C118 109.1(6) . . ?
C121 N4 H4 125.4 . . ?
C127 N5 H5A 125.2 . . ?
C130 N5 C127 109.5(7) . . ?
C130 N5 H5A 125.2 . . ?
C132 N6 C135 107.5(7) . 2_556 ?
C132 N6 H6 126.3 . . ?
C135 N6 H6 126.3 2_556 . ?
C47 C48 Cl2 119.6(7) . . ?
C43 C48 C47 119.5(7) . . ?
C43 C48 Cl2 120.9(6) . . ?
C48 C47 H47 120.0 . . ?
C46 C47 C48 119.9(8) . . ?
C46 C47 H47 120.0 . . ?
C47 C46 H46 119.9 . . ?
C47 C46 C45 120.3(8) . . ?
C45 C46 H46 119.9 . . ?
C46 C45 H45 119.9 . . ?
C44 C45 C46 120.2(8) . . ?
C44 C45 H45 119.9 . . ?
C45 C44 H44 120.6 . . ?
C45 C44 C43 118.7(9) . . ?
C43 C44 H44 120.6 . . ?
C48 C43 C44 120.8(8) . . ?
C48 C43 Cl1 119.6(6) . . ?
C44 C43 Cl1 119.6(7) . . ?
C53 C54 C49 119.1(7) . . ?
C53 C54 Cl4 120.5(7) . . ?
C49 C54 Cl4 120.4(6) . . ?
C54 C53 H53 119.1 . . ?
C52 C53 C54 121.7(8) . . ?
C52 C53 H53 119.1 . . ?
C53 C52 H52 120.6 . . ?
C53 C52 C51 118.9(8) . . ?
C51 C52 H52 120.6 . . ?
C52 C51 H51 120.1 . . ?
C50 C51 C52 119.8(8) . . ?
C50 C51 H51 120.1 . . ?
C51 C50 H50 119.2 . . ?
C49 C50 C51 121.5(8) . . ?
C49 C50 H50 119.2 . . ?
C54 C49 Cl3 120.2(6) . . ?
C50 C49 C54 118.9(7) . . ?
C50 C49 Cl3 120.9(7) . . ?
C64 C60 C61 108.3(7) . . ?
C65 C60 C61 119.5(8) . . ?
C65 C60 C64 120.1(8) . . ?
C62 C61 C60 107.9(7) . . ?
C68 C61 C60 119.5(8) . . ?
C68 C61 C62 120.2(8) . . ?
C63 C62 C61 107.6(8) . . ?
C71 C62 C61 119.3(9) . . ?
C71 C62 C63 121.1(9) . . ?
C62 C63 C64 108.8(8) . . ?
C74 C63 C62 120.0(9) . . ?
C74 C63 C64 119.9(9) . . ?
C60 C64 C63 107.5(8) . . ?
C77 C64 C60 120.2(9) . . ?
C77 C64 C63 121.3(9) . . ?
C60 C65 C66 120.6(8) . . ?
C60 C65 C79 119.7(8) . . ?
C66 C65 C79 106.9(7) . . ?
C65 C66 C80 108.1(8) . . ?
C67 C66 C65 120.1(8) . . ?
C67 C66 C80 119.3(8) . . ?
C66 C67 C68 119.7(8) . . ?
C66 C67 C83 119.6(8) . . ?
C68 C67 C83 108.8(7) . . ?
C61 C68 C67 120.5(8) . . ?
C61 C68 C69 119.9(8) . . ?
C67 C68 C69 106.9(7) . . ?
C68 C69 C84 109.0(7) . . ?
C70 C69 C68 118.6(9) . . ?
C70 C69 C84 119.5(9) . . ?
C69 C70 C71 121.6(9) . . ?
C69 C70 C85 119.5(9) . . ?
C71 C70 C85 107.4(8) . . ?
C62 C71 C70 120.4(9) . . ?
C62 C71 C72 118.6(9) . . ?
C70 C71 C72 108.3(8) . . ?
C73 C72 C71 120.8(10) . . ?
C73 C72 C86 119.1(11) . . ?
C86 C72 C71 109.2(9) . . ?
C72 C73 C74 119.2(11) . . ?
C72 C73 C82 121.5(11) . 2_556 ?
C82 C73 C74 107.0(11) 2_556 . ?
C63 C74 C73 120.3(10) . . ?
C63 C74 C75 119.4(10) . . ?
C73 C74 C75 108.9(10) . . ?
C74 C75 C81 107.6(11) . 2_556 ?
C76 C75 C74 120.9(11) . . ?
C76 C75 C81 118.5(11) . 2_556 ?
C75 C76 C77 119.3(10) . . ?
C75 C76 C87 119.7(11) . . ?
C77 C76 C87 109.8(9) . . ?
C64 C77 C76 119.2(9) . . ?
C64 C77 C78 119.5(9) . . ?
C78 C77 C76 107.4(8) . . ?
C77 C78 C88 108.7(8) . . ?
C79 C78 C77 120.9(9) . . ?
C79 C78 C88 119.0(10) . . ?
C78 C79 C65 119.4(8) . . ?
C78 C79 C89 119.8(9) . . ?
C89 C79 C65 109.8(8) . . ?
C81 C80 C66 120.5(9) . . ?
C81 C80 C89 119.0(10) . . ?
C89 C80 C66 108.9(8) . . ?
C80 C81 C75 121.0(11) . 2_556 ?
C80 C81 C82 120.3(11) . . ?
C82 C81 C75 106.7(11) . 2_556 ?
C73 C82 C81 109.8(11) 2_556 . ?
C83 C82 C73 119.9(11) . 2_556 ?
C83 C82 C81 118.7(11) . . ?
C67 C83 C84 108.7(8) . . ?
C82 C83 C67 121.6(9) . . ?
C82 C83 C84 117.6(10) . . ?
C83 C84 C69 106.5(8) . . ?
C86 C84 C69 117.8(10) 2_556 . ?
C86 C84 C83 123.3(10) 2_556 . ?
C85 C85 C70 122.2(14) 2_556 . ?
C85 C85 C86 118.3(13) 2_556 . ?
C86 C85 C70 108.3(8) . . ?
C72 C86 C85 106.9(9) . . ?
C84 C86 C72 118.5(11) 2_556 . ?
C84 C86 C85 122.7(11) 2_556 . ?
C76 C87 C88 106.7(8) . . ?
C89 C87 C76 120.4(12) 2_556 . ?
C89 C87 C88 120.2(12) 2_556 . ?
C87 C88 C78 107.5(9) . . ?
C88 C88 C78 120.0(15) 2_556 . ?
C88 C88 C87 121.1(14) 2_556 . ?
C80 C89 C79 106.4(8) . . ?
C87 C89 C79 119.9(10) 2_556 . ?
C87 C89 C80 121.4(11) 2_556 . ?

loop_
_geom_bond_atom_site_label_1
_geom_bond_atom_site_label_2
_geom_bond_distance
_geom_bond_site_symmetry_2
_geom_bond_publ_flag
C1 H1 0.9500 . ?
C1 C2 1.395(13) . ?
C1 C6 1.383(12) . ?
C2 C3 1.409(11) . ?
C2 C7 1.535(13) . ?
C3 H3 0.9500 . ?
C3 C4 1.373(10) . ?
C4 C5 1.430(9) . ?
C4 C107 1.480(10) . ?
C5 H5 0.9500 . ?
C5 C6 1.361(11) . ?
C6 C11 1.558(14) . ?
C7 C8 1.553(10) . ?
C7 C9 1.509(11) . ?
C7 C10 1.510(10) . ?
C8 H8A 0.9800 . ?
C8 H8B 0.9800 . ?
C8 H8C 0.9800 . ?
C9 H9A 0.9800 . ?
C9 H9B 0.9800 . ?
C9 H9C 0.9800 . ?
C10 H10A 0.9800 . ?
C10 H10B 0.9800 . ?
C10 H10C 0.9800 . ?
C11 C12 1.482(11) . ?
C11 C13 1.511(11) . ?
C11 C14 1.497(11) . ?
C12 H12A 0.9800 . ?
C12 H12B 0.9800 . ?
C12 H12C 0.9800 . ?
C13 H13A 0.9800 . ?
C13 H13B 0.9800 . ?
C13 H13C 0.9800 . ?
C14 H14A 0.9800 . ?
C14 H14B 0.9800 . ?
C14 H14C 0.9800 . ?
C15 C16 1.352(9) . ?
C15 C20 1.385(10) . ?
C15 C117 1.497(11) . ?
C16 H16 0.9500 . ?
C16 C17 1.378(9) . ?
C17 C18 1.378(10) . ?
C17 C21 1.513(14) . ?
C18 H18 0.9500 . ?
C18 C19 1.348(10) . ?
C19 C20 1.392(10) . ?
C19 C25 1.548(19) . ?
C20 H20 0.9500 . ?
C21 C22 1.511(11) . ?
C21 C23 1.540(12) . ?
C21 C24 1.500(11) . ?
C22 H22A 0.9800 . ?
C22 H22B 0.9800 . ?
C22 H22C 0.9800 . ?
C23 H23A 0.9800 . ?
C23 H23B 0.9800 . ?
C23 H23C 0.9800 . ?
C24 H24A 0.9800 . ?
C24 H24B 0.9800 . ?
C24 H24C 0.9800 . ?
C25 C26 1.487(12) . ?
C25 C27 1.489(13) . ?
C25 C28 1.570(13) . ?
C26 H26A 0.9800 . ?
C26 H26B 0.9800 . ?
C26 H26C 0.9800 . ?
C27 H27A 0.9800 . ?
C27 H27B 0.9800 . ?
C27 H27C 0.9800 . ?
C28 H28A 0.9800 . ?
C28 H28B 0.9800 . ?
C28 H28C 0.9800 . ?
C29 C30 1.383(10) . ?
C29 C34 1.373(10) . ?
C29 C131 1.500(13) . ?
C30 H30 0.9500 . ?
C30 C31 1.388(11) . ?
C31 C32 1.384(11) . ?
C31 C35 1.547(17) . ?
C32 H32 0.9500 . ?
C32 C33 1.402(12) . ?
C33 C34 1.390(11) . ?
C33 C39 1.59(2) . ?
C34 H34 0.9500 . ?
C35 C36 1.523(12) . ?
C35 C37 1.517(12) . ?
C35 C38 1.507(11) . ?
C36 H36A 0.9800 . ?
C36 H36B 0.9800 . ?
C36 H36C 0.9800 . ?
C37 H37A 0.9800 . ?
C37 H37B 0.9800 . ?
C37 H37C 0.9800 . ?
C38 H38A 0.9800 . ?
C38 H38B 0.9800 . ?
C38 H38C 0.9800 . ?
C39 C40 1.479(13) . ?
C39 C41 1.505(13) . ?
C39 C42 1.513(13) . ?
C40 H40A 0.9800 . ?
C40 H40B 0.9800 . ?
C40 H40C 0.9800 . ?
C41 H41A 0.9800 . ?
C41 H41B 0.9800 . ?
C41 H41C 0.9800 . ?
C42 H42A 0.9800 . ?
C42 H42B 0.9800 . ?
C42 H42C 0.9800 . ?
C100 C100 1.358(17) 6_565 ?
C100 C101 1.186(9) . ?
C101 C102 1.437(11) . ?
C102 C103 1.401(10) . ?
C102 C121 1.374(10) . ?
C103 C104 1.444(10) . ?
C103 N1 1.349(8) . ?
C104 H104 0.9500 . ?
C104 C105 1.316(9) . ?
C105 H105 0.9500 . ?
C105 C106 1.435(10) . ?
C106 C107 1.421(10) . ?
C106 N1 1.362(8) . ?
C107 C108 1.370(10) . ?
C108 C109 1.441(10) . ?
C108 N2 1.368(8) . ?
C109 H109 0.9500 . ?
C109 C110 1.343(10) . ?
C110 H110 0.9500 . ?
C110 C111 1.422(10) . ?
C111 C112 1.392(10) . ?
C111 N2 1.363(8) . ?
C112 C113 1.398(11) . ?
C112 C122 1.422(11) . ?
C113 C114 1.442(11) . ?
C113 N3 1.354(9) . ?
C114 H114 0.9500 . ?
C114 C115 1.349(11) . ?
C115 H115 0.9500 . ?
C115 C116 1.419(11) . ?
C116 C117 1.367(11) . ?
C116 N3 1.385(9) . ?
C117 C118 1.397(11) . ?
C118 C119 1.417(11) . ?
C118 N4 1.371(9) . ?
C119 H119 0.9500 . ?
C119 C120 1.312(10) . ?
C120 H120 0.9500 . ?
C120 C121 1.409(10) . ?
C121 N4 1.368(9) . ?
C122 C123 1.172(10) . ?
C123 C124 1.372(12) . ?
C124 C125 1.172(10) . ?
C125 C126 1.470(12) . ?
C126 C127 1.359(12) . ?
C126 C135 1.405(12) . ?
C127 C128 1.444(12) . ?
C127 N5 1.377(9) . ?
C128 H128 0.9500 . ?
C128 C129 1.333(11) . ?
C129 H129 0.9500 . ?
C129 C130 1.464(11) . ?
C130 C131 1.380(12) . ?
C130 N5 1.367(10) . ?
C131 C132 1.416(12) . ?
C132 C133 1.444(11) 2_556 ?
C132 N6 1.326(10) . ?
C133 H133 0.9500 . ?
C133 C134 1.323(11) . ?
C134 H134 0.9500 . ?
C134 C135 1.409(12) . ?
C135 N6 1.386(10) 2_556 ?
N1 H1A 0.8800 . ?
N2 H2 0.8800 . ?
N3 H3A 0.8800 . ?
N4 H4 0.8800 . ?
N5 H5A 0.8800 . ?
N6 H6 0.8800 . ?
C48 C47 1.390(10) . ?
C48 C43 1.372(12) . ?
C48 Cl2 1.717(8) . ?
C47 H47 0.9500 . ?
C47 C46 1.355(10) . ?
C46 H46 0.9500 . ?
C46 C45 1.390(13) . ?
C45 H45 0.9500 . ?
C45 C44 1.372(11) . ?
C44 H44 0.9500 . ?
C44 C43 1.382(11) . ?
C43 Cl1 1.733(9) . ?
C54 C53 1.370(10) . ?
C54 C49 1.405(11) . ?
C54 Cl4 1.722(8) . ?
C53 H53 0.9500 . ?
C53 C52 1.363(10) . ?
C52 H52 0.9500 . ?
C52 C51 1.389(13) . ?
C51 H51 0.9500 . ?
C51 C50 1.369(11) . ?
C50 H50 0.9500 . ?
C50 C49 1.357(10) . ?
C49 Cl3 1.718(8) . ?
C60 C61 1.444(9) . ?
C60 C64 1.434(9) . ?
C60 C65 1.366(9) . ?
C61 C62 1.438(9) . ?
C61 C68 1.374(8) . ?
C62 C63 1.435(9) . ?
C62 C71 1.364(9) . ?
C63 C64 1.436(9) . ?
C63 C74 1.363(10) . ?
C64 C77 1.378(9) . ?
C65 C66 1.436(9) . ?
C65 C79 1.453(9) . ?
C66 C67 1.362(8) . ?
C66 C80 1.461(9) . ?
C67 C68 1.436(9) . ?
C67 C83 1.443(9) . ?
C68 C69 1.454(9) . ?
C69 C70 1.353(9) . ?
C69 C84 1.456(9) . ?
C70 C71 1.421(9) . ?
C70 C85 1.461(9) . ?
C71 C72 1.443(9) . ?
C72 C73 1.383(10) . ?
C72 C86 1.428(10) . ?
C73 C74 1.435(10) . ?
C73 C82 1.427(16) 2_556 ?
C74 C75 1.446(10) . ?
C75 C76 1.385(10) . ?
C75 C81 1.449(17) 2_556 ?
C76 C77 1.436(9) . ?
C76 C87 1.444(10) . ?
C77 C78 1.424(9) . ?
C78 C79 1.366(9) . ?
C78 C88 1.464(10) . ?
C79 C89 1.449(9) . ?
C80 C81 1.362(10) . ?
C80 C89 1.439(9) . ?
C81 C82 1.445(10) . ?
C82 C83 1.367(10) . ?
C83 C84 1.445(9) . ?
C84 C86 1.355(14) 2_556 ?
C85 C85 1.29(2) 2_556 ?
C85 C86 1.447(10) . ?
C87 C88 1.451(10) . ?
C87 C89 1.332(15) 2_556 ?
C88 C88 1.31(2) 2_556 ?

loop_
_geom_torsion_atom_site_label_1
_geom_torsion_atom_site_label_2
_geom_torsion_atom_site_label_3
_geom_torsion_atom_site_label_4
_geom_torsion
_geom_torsion_site_symmetry_1
_geom_torsion_site_symmetry_2
_geom_torsion_site_symmetry_3
_geom_torsion_site_symmetry_4
_geom_torsion_publ_flag
C1 C2 C3 C4 -2.0(11) . . . . ?
C1 C2 C7 C8 -1.5(12) . . . . ?
C1 C2 C7 C9 117.6(10) . . . . ?
C1 C2 C7 C10 -119.7(10) . . . . ?
C1 C6 C11 C12 -51.3(12) . . . . ?
C1 C6 C11 C13 -173.0(10) . . . . ?
C1 C6 C11 C14 70.3(12) . . . . ?
C2 C1 C6 C5 0.2(13) . . . . ?
C2 C1 C6 C11 -178.4(8) . . . . ?
C2 C3 C4 C5 1.0(10) . . . . ?
C2 C3 C4 C107 -178.4(6) . . . . ?
C3 C2 C7 C8 177.9(8) . . . . ?
C3 C2 C7 C9 -63.0(11) . . . . ?
C3 C2 C7 C10 59.7(11) . . . . ?
C3 C4 C5 C6 0.8(10) . . . . ?
C3 C4 C107 C106 61.6(9) . . . . ?
C3 C4 C107 C108 -115.4(8) . . . . ?
C4 C5 C6 C1 -1.4(11) . . . . ?
C4 C5 C6 C11 177.3(7) . . . . ?
C4 C107 C108 C109 3.5(11) . . . . ?
C4 C107 C108 N2 178.4(6) . . . . ?
C5 C4 C107 C106 -117.8(7) . . . . ?
C5 C4 C107 C108 65.3(9) . . . . ?
C5 C6 C11 C12 130.1(10) . . . . ?
C5 C6 C11 C13 8.3(13) . . . . ?
C5 C6 C11 C14 -108.3(10) . . . . ?
C6 C1 C2 C3 1.5(12) . . . . ?
C6 C1 C2 C7 -179.1(8) . . . . ?
C7 C2 C3 C4 178.5(7) . . . . ?
C15 C16 C17 C18 4.9(9) . . . . ?
C15 C16 C17 C21 174.5(12) . . . . ?
C15 C117 C118 C119 10.1(11) . . . . ?
C15 C117 C118 N4 -176.9(6) . . . . ?
C16 C15 C20 C19 5.7(16) . . . . ?
C16 C15 C117 C116 -113.5(8) . . . . ?
C16 C15 C117 C118 67.7(10) . . . . ?
C16 C17 C18 C19 -5.9(18) . . . . ?
C16 C17 C21 C22 146.9(10) . . . . ?
C16 C17 C21 C23 -98.5(11) . . . . ?
C16 C17 C21 C24 18.2(16) . . . . ?
C17 C18 C19 C20 7(2) . . . . ?
C17 C18 C19 C25 -162.4(13) . . . . ?
C18 C17 C21 C22 -43.9(16) . . . . ?
C18 C17 C21 C23 70.7(13) . . . . ?
C18 C17 C21 C24 -172.6(11) . . . . ?
C18 C19 C20 C15 -6(2) . . . . ?
C18 C19 C25 C26 -178.1(14) . . . . ?
C18 C19 C25 C27 -54.0(18) . . . . ?
C18 C19 C25 C28 64.1(18) . . . . ?
C20 C15 C16 C17 -5.0(8) . . . . ?
C20 C15 C117 C116 70.6(11) . . . . ?
C20 C15 C117 C118 -108.3(10) . . . . ?
C20 C19 C25 C26 13(2) . . . . ?
C20 C19 C25 C27 137.5(14) . . . . ?
C20 C19 C25 C28 -104.4(16) . . . . ?
C21 C17 C18 C19 -175.7(15) . . . . ?
C25 C19 C20 C15 162.0(13) . . . . ?
C29 C30 C31 C32 -1.1(12) . . . . ?
C29 C30 C31 C35 -179.9(9) . . . . ?
C29 C131 C132 C133 -1.4(12) . . . 2_556 ?
C29 C131 C132 N6 -178.9(8) . . . . ?
C30 C29 C34 C33 -0.2(13) . . . . ?
C30 C29 C131 C130 -61.2(10) . . . . ?
C30 C29 C131 C132 118.5(8) . . . . ?
C30 C31 C32 C33 1.1(16) . . . . ?
C30 C31 C35 C36 -12.7(14) . . . . ?
C30 C31 C35 C37 -132.8(10) . . . . ?
C30 C31 C35 C38 108.1(12) . . . . ?
C31 C32 C33 C34 -0.7(19) . . . . ?
C31 C32 C33 C39 -175.2(11) . . . . ?
C32 C31 C35 C36 168.6(10) . . . . ?
C32 C31 C35 C37 48.5(14) . . . . ?
C32 C31 C35 C38 -70.5(14) . . . . ?
C32 C33 C34 C29 0.2(16) . . . . ?
C32 C33 C39 C40 -60.7(19) . . . . ?
C32 C33 C39 C41 175.8(16) . . . . ?
C32 C33 C39 C42 55(2) . . . . ?
C34 C29 C30 C31 0.7(11) . . . . ?
C34 C29 C131 C130 115.9(9) . . . . ?
C34 C29 C131 C132 -64.4(11) . . . . ?
C34 C33 C39 C40 124.5(15) . . . . ?
C34 C33 C39 C41 1(2) . . . . ?
C34 C33 C39 C42 -119.8(15) . . . . ?
C35 C31 C32 C33 179.9(11) . . . . ?
C39 C33 C34 C29 175.5(9) . . . . ?
C100 C100 C101 C102 -1(6) 6_565 . . . ?
C100 C101 C102 C103 -106(4) . . . . ?
C100 C101 C102 C121 68(4) . . . . ?
C101 C102 C103 C104 -19.2(10) . . . . ?
C101 C102 C103 N1 162.4(6) . . . . ?
C101 C102 C121 C120 15.5(11) . . . . ?
C101 C102 C121 N4 -165.6(6) . . . . ?
C102 C103 C104 C105 -179.2(7) . . . . ?
C102 C103 N1 C106 -179.7(6) . . . . ?
C102 C121 N4 C118 179.5(7) . . . . ?
C103 C102 C121 C120 -170.6(7) . . . . ?
C103 C102 C121 N4 8.3(12) . . . . ?
C103 C104 C105 C106 -0.9(8) . . . . ?
C104 C103 N1 C106 1.7(7) . . . . ?
C104 C105 C106 C107 -174.9(7) . . . . ?
C104 C105 C106 N1 2.0(8) . . . . ?
C105 C106 C107 C4 -1.7(10) . . . . ?
C105 C106 C107 C108 175.0(7) . . . . ?
C105 C106 N1 C103 -2.2(7) . . . . ?
C106 C107 C108 C109 -173.2(7) . . . . ?
C106 C107 C108 N2 1.7(11) . . . . ?
C107 C4 C5 C6 -179.9(7) . . . . ?
C107 C106 N1 C103 174.7(6) . . . . ?
C107 C108 C109 C110 175.3(7) . . . . ?
C107 C108 N2 C111 -174.5(7) . . . . ?
C108 C109 C110 C111 -0.6(9) . . . . ?
C109 C108 N2 C111 1.3(7) . . . . ?
C109 C110 C111 C112 179.8(7) . . . . ?
C109 C110 C111 N2 1.4(9) . . . . ?
C110 C111 C112 C113 -169.8(8) . . . . ?
C110 C111 C112 C122 11.3(11) . . . . ?
C110 C111 N2 C108 -1.6(8) . . . . ?
C111 C112 C113 C114 169.1(8) . . . . ?
C111 C112 C113 N3 -9.3(13) . . . . ?
C112 C111 N2 C108 179.9(7) . . . . ?
C112 C113 C114 C115 -176.4(8) . . . . ?
C112 C113 N3 C116 176.6(7) . . . . ?
C113 C114 C115 C116 -1.6(10) . . . . ?
C114 C113 N3 C116 -2.0(8) . . . . ?
C114 C115 C116 C117 -174.4(8) . . . . ?
C114 C115 C116 N3 0.4(10) . . . . ?
C115 C116 C117 C15 -5.6(12) . . . . ?
C115 C116 C117 C118 173.2(8) . . . . ?
C115 C116 N3 C113 1.1(8) . . . . ?
C116 C117 C118 C119 -168.7(8) . . . . ?
C116 C117 C118 N4 4.3(12) . . . . ?
C117 C15 C16 C17 179.0(8) . . . . ?
C117 C15 C20 C19 -178.3(12) . . . . ?
C117 C116 N3 C113 175.9(7) . . . . ?
C117 C118 C119 C120 172.8(8) . . . . ?
C117 C118 N4 C121 -172.6(7) . . . . ?
C118 C119 C120 C121 0.4(9) . . . . ?
C119 C118 N4 C121 1.7(7) . . . . ?
C119 C120 C121 C102 179.7(7) . . . . ?
C119 C120 C121 N4 0.6(9) . . . . ?
C120 C121 N4 C118 -1.5(7) . . . . ?
C121 C102 C103 C104 167.0(7) . . . . ?
C121 C102 C103 N1 -11.5(11) . . . . ?
C122 C112 C113 C114 -12.0(12) . . . . ?
C122 C112 C113 N3 169.5(7) . . . . ?
C125 C126 C127 C128 -10.2(13) . . . . ?
C125 C126 C127 N5 174.4(7) . . . . ?
C125 C126 C135 C134 10.3(13) . . . . ?
C125 C126 C135 N6 -169.5(7) . . . 2_556 ?
C126 C127 C128 C129 -177.6(9) . . . . ?
C126 C127 N5 C130 177.5(8) . . . . ?
C127 C126 C135 C134 -174.0(9) . . . . ?
C127 C126 C135 N6 6.2(14) . . . 2_556 ?
C127 C128 C129 C130 1.0(10) . . . . ?
C128 C127 N5 C130 1.2(9) . . . . ?
C128 C129 C130 C131 -177.5(8) . . . . ?
C128 C129 C130 N5 -0.2(10) . . . . ?
C129 C130 C131 C29 -5.2(12) . . . . ?
C129 C130 C131 C132 175.1(8) . . . . ?
C129 C130 N5 C127 -0.7(9) . . . . ?
C130 C131 C132 C133 178.3(8) . . . 2_556 ?
C130 C131 C132 N6 0.8(13) . . . . ?
C131 C29 C30 C31 177.8(8) . . . . ?
C131 C29 C34 C33 -177.3(9) . . . . ?
C131 C130 N5 C127 176.6(8) . . . . ?
C131 C132 N6 C135 179.1(8) . . . 2_556 ?
C132 C133 C134 C135 1.9(10) 2_556 . . . ?
C133 C132 N6 C135 1.2(9) 2_556 . . 2_556 ?
C133 C134 C135 C126 178.9(8) . . . . ?
C133 C134 C135 N6 -1.3(10) . . . 2_556 ?
C135 C126 C127 C128 174.0(9) . . . . ?
C135 C126 C127 N5 -1.4(15) . . . . ?
N1 C103 C104 C105 -0.5(8) . . . . ?
N1 C106 C107 C4 -178.2(6) . . . . ?
N1 C106 C107 C108 -1.4(11) . . . . ?
N2 C108 C109 C110 -0.4(8) . . . . ?
N2 C111 C112 C113 8.4(13) . . . . ?
N2 C111 C112 C122 -170.5(7) . . . . ?
N3 C113 C114 C115 2.3(10) . . . . ?
N3 C116 C117 C15 -179.5(7) . . . . ?
N3 C116 C117 C118 -0.7(12) . . . . ?
N4 C118 C119 C120 -1.3(9) . . . . ?
N5 C127 C128 C129 -1.4(10) . . . . ?
N5 C130 C131 C29 178.0(8) . . . . ?
N5 C130 C131 C132 -1.7(13) . . . . ?
C48 C47 C46 C45 0.2(18) . . . . ?
C47 C48 C43 C44 1.7(18) . . . . ?
C47 C48 C43 Cl1 -179.3(9) . . . . ?
C47 C46 C45 C44 -5.3(19) . . . . ?
C46 C45 C44 C43 8.5(19) . . . . ?
C45 C44 C43 C48 -6.8(19) . . . . ?
C45 C44 C43 Cl1 174.3(10) . . . . ?
C43 C48 C47 C46 1.6(18) . . . . ?
Cl2 C48 C47 C46 179.7(9) . . . . ?
Cl2 C48 C43 C44 -176.3(10) . . . . ?
Cl2 C48 C43 Cl1 2.6(15) . . . . ?
C54 C53 C52 C51 -1.2(19) . . . . ?
C53 C54 C49 C50 0.4(18) . . . . ?
C53 C54 C49 Cl3 179.2(9) . . . . ?
C53 C52 C51 C50 3.1(19) . . . . ?
C52 C51 C50 C49 -3.4(19) . . . . ?
C51 C50 C49 C54 1.6(18) . . . . ?
C51 C50 C49 Cl3 -177.2(10) . . . . ?
C49 C54 C53 C52 -0.6(18) . . . . ?
Cl4 C54 C53 C52 178.1(9) . . . . ?
Cl4 C54 C49 C50 -178.3(9) . . . . ?
Cl4 C54 C49 Cl3 0.5(15) . . . . ?
C60 C61 C62 C63 -0.2(9) . . . . ?
C60 C61 C62 C71 142.9(9) . . . . ?
C60 C61 C68 C67 -0.8(10) . . . . ?
C60 C61 C68 C69 -137.6(8) . . . . ?
C60 C64 C77 C76 138.6(10) . . . . ?
C60 C64 C77 C78 3.4(13) . . . . ?
C60 C65 C66 C67 -0.3(12) . . . . ?
C60 C65 C66 C80 141.3(8) . . . . ?
C60 C65 C79 C78 1.8(12) . . . . ?
C60 C65 C79 C89 -142.2(9) . . . . ?
C61 C60 C64 C63 0.1(10) . . . . ?
C61 C60 C64 C77 -144.3(8) . . . . ?
C61 C60 C65 C66 1.0(11) . . . . ?
C61 C60 C65 C79 137.6(8) . . . . ?
C61 C62 C63 C64 0.3(11) . . . . ?
C61 C62 C63 C74 143.8(10) . . . . ?
C61 C62 C71 C70 -1.6(14) . . . . ?
C61 C62 C71 C72 -138.8(10) . . . . ?
C61 C68 C69 C70 -0.2(12) . . . . ?
C61 C68 C69 C84 141.1(8) . . . . ?
C62 C61 C68 C67 136.6(8) . . . . ?
C62 C61 C68 C69 -0.2(11) . . . . ?
C62 C63 C64 C60 -0.2(11) . . . . ?
C62 C63 C64 C77 143.7(9) . . . . ?
C62 C63 C74 C73 -0.9(17) . . . . ?
C62 C63 C74 C75 -140.3(11) . . . . ?
C62 C71 C72 C73 -0.6(16) . . . . ?
C62 C71 C72 C86 143.1(10) . . . . ?
C63 C62 C71 C70 136.4(10) . . . . ?
C63 C62 C71 C72 -0.8(14) . . . . ?
C63 C64 C77 C76 -0.9(14) . . . . ?
C63 C64 C77 C78 -136.1(11) . . . . ?
C63 C74 C75 C76 2.3(19) . . . . ?
C63 C74 C75 C81 143.0(11) . . . 2_556 ?
C64 C60 C61 C62 0.1(9) . . . . ?
C64 C60 C61 C68 142.2(8) . . . . ?
C64 C60 C65 C66 -137.2(8) . . . . ?
C64 C60 C65 C79 -0.6(12) . . . . ?
C64 C63 C74 C73 138.6(11) . . . . ?
C64 C63 C74 C75 -0.8(17) . . . . ?
C64 C77 C78 C79 -2.2(15) . . . . ?
C64 C77 C78 C88 140.8(9) . . . . ?
C65 C60 C61 C62 -142.5(8) . . . . ?
C65 C60 C61 C68 -0.4(10) . . . . ?
C65 C60 C64 C63 142.4(9) . . . . ?
C65 C60 C64 C77 -2.0(12) . . . . ?
C65 C66 C67 C68 -0.9(11) . . . . ?
C65 C66 C67 C83 137.8(9) . . . . ?
C65 C66 C80 C81 -142.2(10) . . . . ?
C65 C66 C80 C89 0.6(10) . . . . ?
C65 C79 C89 C80 0.8(11) . . . . ?
C65 C79 C89 C87 143.4(9) . . . 2_556 ?
C66 C65 C79 C78 143.6(9) . . . . ?
C66 C65 C79 C89 -0.4(9) . . . . ?
C66 C67 C68 C61 1.5(11) . . . . ?
C66 C67 C68 C69 143.2(8) . . . . ?
C66 C67 C83 C82 -1.2(13) . . . . ?
C66 C67 C83 C84 -142.6(9) . . . . ?
C66 C80 C81 C75 138.3(11) . . . 2_556 ?
C66 C80 C81 C82 0.8(16) . . . . ?
C66 C80 C89 C79 -0.8(11) . . . . ?
C66 C80 C89 C87 -142.8(10) . . . 2_556 ?
C67 C66 C80 C81 -0.2(14) . . . . ?
C67 C66 C80 C89 142.6(9) . . . . ?
C67 C68 C69 C70 -142.1(8) . . . . ?
C67 C68 C69 C84 -0.8(10) . . . . ?
C67 C83 C84 C69 -0.6(10) . . . . ?
C67 C83 C84 C86 140.4(10) . . . 2_556 ?
C68 C61 C62 C63 -142.0(8) . . . . ?
C68 C61 C62 C71 1.1(13) . . . . ?
C68 C67 C83 C82 141.6(9) . . . . ?
C68 C67 C83 C84 0.1(10) . . . . ?
C68 C69 C70 C71 -0.3(13) . . . . ?
C68 C69 C70 C85 138.4(9) . . . . ?
C68 C69 C84 C83 0.9(11) . . . . ?
C68 C69 C84 C86 -142.7(8) . . . 2_556 ?
C69 C70 C71 C62 1.2(15) . . . . ?
C69 C70 C71 C72 142.3(9) . . . . ?
C69 C70 C85 C85 -1.0(13) . . . 2_556 ?
C69 C70 C85 C86 -144.0(9) . . . . ?
C70 C69 C84 C83 141.8(9) . . . . ?
C70 C69 C84 C86 -1.7(14) . . . 2_556 ?
C70 C71 C72 C73 -142.5(11) . . . . ?
C70 C71 C72 C86 1.2(13) . . . . ?
C70 C85 C86 C72 0.8(10) . . . . ?
C70 C85 C86 C84 142.7(10) . . . 2_556 ?
C71 C62 C63 C64 -142.0(9) . . . . ?
C71 C62 C63 C74 1.6(15) . . . . ?
C71 C70 C85 C85 142.9(8) . . . 2_556 ?
C71 C70 C85 C86 -0.1(10) . . . . ?
C71 C72 C73 C74 1.2(18) . . . . ?
C71 C72 C73 C82 138.5(11) . . . 2_556 ?
C71 C72 C86 C84 -145.0(10) . . . 2_556 ?
C71 C72 C86 C85 -1.3(12) . . . . ?
C72 C73 C74 C63 -0.4(19) . . . . ?
C72 C73 C74 C75 142.7(11) . . . . ?
C73 C72 C86 C84 -0.6(16) . . . 2_556 ?
C73 C72 C86 C85 143.2(10) . . . . ?
C73 C74 C75 C76 -141.2(12) . . . . ?
C73 C74 C75 C81 -0.5(14) . . . 2_556 ?
C73 C82 C83 C67 -137.8(11) 2_556 . . . ?
C73 C82 C83 C84 0.4(15) 2_556 . . . ?
C74 C63 C64 C60 -143.8(10) . . . . ?
C74 C63 C64 C77 0.1(15) . . . . ?
C74 C75 C76 C77 -3.1(19) . . . . ?
C74 C75 C76 C87 137.1(12) . . . . ?
C75 C76 C77 C64 2.4(16) . . . . ?
C75 C76 C77 C78 142.4(12) . . . . ?
C75 C76 C87 C88 -142.3(11) . . . . ?
C75 C76 C87 C89 -0.7(18) . . . 2_556 ?
C75 C81 C82 C73 -1.1(12) 2_556 . . 2_556 ?
C75 C81 C82 C83 -144.4(10) 2_556 . . . ?
C76 C77 C78 C79 -142.1(9) . . . . ?
C76 C77 C78 C88 0.9(12) . . . . ?
C76 C87 C88 C78 -0.7(13) . . . . ?
C76 C87 C88 C88 142.7(9) . . . 2_556 ?
C77 C76 C87 C88 1.3(14) . . . . ?
C77 C76 C87 C89 142.9(11) . . . 2_556 ?
C77 C78 C79 C65 -0.3(14) . . . . ?
C77 C78 C79 C89 140.1(10) . . . . ?
C77 C78 C88 C87 -0.1(13) . . . . ?
C77 C78 C88 C88 -144.0(9) . . . 2_556 ?
C78 C79 C89 C80 -143.1(9) . . . . ?
C78 C79 C89 C87 -0.4(14) . . . 2_556 ?
C79 C65 C66 C67 -141.7(8) . . . . ?
C79 C65 C66 C80 -0.1(9) . . . . ?
C79 C78 C88 C87 143.7(10) . . . . ?
C79 C78 C88 C88 -0.1(12) . . . 2_556 ?
C80 C66 C67 C68 -138.4(9) . . . . ?
C80 C66 C67 C83 0.4(13) . . . . ?
C80 C81 C82 C73 141.7(11) . . . 2_556 ?
C80 C81 C82 C83 -1.6(16) . . . . ?
C81 C75 C76 C77 -139.6(11) 2_556 . . . ?
C81 C75 C76 C87 0.5(17) 2_556 . . . ?
C81 C80 C89 C79 142.6(10) . . . . ?
C81 C80 C89 C87 0.6(16) . . . 2_556 ?
C81 C82 C83 C67 1.8(14) . . . . ?
C81 C82 C83 C84 140.0(11) . . . . ?
C82 C73 C74 C63 -143.3(11) 2_556 . . . ?
C82 C73 C74 C75 -0.1(13) 2_556 . . . ?
C82 C83 C84 C69 -143.8(10) . . . . ?
C82 C83 C84 C86 -2.8(15) . . . 2_556 ?
C83 C67 C68 C61 -141.3(8) . . . . ?
C83 C67 C68 C69 0.4(9) . . . . ?
C84 C69 C70 C71 -137.6(10) . . . . ?
C84 C69 C70 C85 1.1(13) . . . . ?
C85 C70 C71 C62 -141.8(9) . . . . ?
C85 C70 C71 C72 -0.7(11) . . . . ?
C85 C85 C86 C72 -143.9(8) 2_556 . . . ?
C85 C85 C86 C84 -2.0(13) 2_556 . . 2_556 ?
C86 C72 C73 C74 -139.0(12) . . . . ?
C86 C72 C73 C82 -1.7(17) . . . 2_556 ?
C87 C76 C77 C64 -141.4(10) . . . . ?
C87 C76 C77 C78 -1.4(13) . . . . ?
C88 C78 C79 C65 -139.7(9) . . . . ?
C88 C78 C79 C89 0.7(13) . . . . ?
C89 C80 C81 C75 -0.8(16) . . . 2_556 ?
C89 C80 C81 C82 -138.3(11) . . . . ?
C89 C87 C88 C78 -142.4(10) 2_556 . . . ?
C89 C87 C88 C88 1.0(14) 2_556 . . 2_556 ?

loop_
_smtbx_masks_void_nr
_smtbx_masks_void_average_x
_smtbx_masks_void_average_y
_smtbx_masks_void_average_z
_smtbx_masks_void_volume
_smtbx_masks_void_count_electrons
_smtbx_masks_void_content
1 -0.279 0.432 -0.185 17671.8 2533.8 ?
2 0.000 0.195 0.500 21.1 0.0 ?
3 0.000 0.805 0.500 21.1 0.0 ?
4 0.500 0.305 0.000 21.1 0.0 ?
5 0.500 0.695 0.000 21.1 0.0 ?
